data_4338445
loop_
_publ_author_name
'Al-Oweini, Rami'
'Bassil, Bassem S.'
'Friedl, Jochen'
'Kottisch, Veronika'
'Ibrahim, Masooma'
'Asano, Marie'
'Keita, Bineta'
'Novitchi, Ghenadie'
'Lan, Yanhua'
'Powell, Annie'
'Stimming, Ulrich'
'Kortz, Ulrich'

_publ_section_title
;
 Synthesis and characterization of multinuclear manganese-containing
 tungstosilicates.
;
_journal_issue 11
_journal_name_full 'Inorganic chemistry'
_journal_page_first 5663
_journal_page_last 5673
_journal_paper_doi 10.1021/ic500425c
_journal_volume 53
_journal_year 2014
_chemical_formula_sum 'H29 K3 Mn3 Na O50 Si W9'
_chemical_formula_weight 2817.08
_chemical_name_systematic
; 
 ? 
;
_space_group_IT_number 14
_symmetry_cell_setting monoclinic
_symmetry_space_group_name_Hall '-P 2ybc'
_symmetry_space_group_name_H-M 'P 1 21/c 1'
_atom_sites_solution_primary direct
_atom_sites_solution_secondary difmap
_audit_creation_method SHELXL-97
_cell_angle_alpha 90.00
_cell_angle_beta 105.286(3)
_cell_angle_gamma 90.00
_cell_formula_units_Z 8
_cell_length_a 21.1404(14)
_cell_length_b 21.0962(12)
_cell_length_c 23.9958(14)
_cell_measurement_reflns_used 9649
_cell_measurement_temperature 100(2)
_cell_measurement_theta_max 26.37
_cell_measurement_theta_min 3.45
_cell_volume 10323.1(11)
_computing_cell_refinement 'Bruker SAINT'
_computing_data_collection 'Bruker APEX2'
_computing_data_reduction 'Bruker SAINT'
_computing_molecular_graphics 'Bruker SHELXTL'
_computing_publication_material 'Bruker SHELXTL'
_computing_structure_refinement 'SHELXL-97 (Sheldrick, 2008)'
_computing_structure_solution 'SHELXS-97 (Sheldrick, 2008)'
_diffrn_ambient_temperature 100(2)
_diffrn_measured_fraction_theta_full 0.997
_diffrn_measured_fraction_theta_max 0.997
_diffrn_measurement_device_type 'Bruker APEX-II CCD'
_diffrn_measurement_method '\f and \w scans'
_diffrn_radiation_monochromator graphite
_diffrn_radiation_source 'fine-focus sealed tube'
_diffrn_radiation_type MoK\a
_diffrn_radiation_wavelength 0.71073
_diffrn_reflns_av_R_equivalents 0.0803
_diffrn_reflns_av_sigmaI/netI 0.0364
_diffrn_reflns_limit_h_max 26
_diffrn_reflns_limit_h_min -26
_diffrn_reflns_limit_k_max 25
_diffrn_reflns_limit_k_min -26
_diffrn_reflns_limit_l_max 29
_diffrn_reflns_limit_l_min -28
_diffrn_reflns_number 377248
_diffrn_reflns_theta_full 26.37
_diffrn_reflns_theta_max 26.37
_diffrn_reflns_theta_min 3.40
_exptl_absorpt_coefficient_mu 21.054
_exptl_absorpt_correction_T_max 0.2531
_exptl_absorpt_correction_T_min 0.1336
_exptl_absorpt_correction_type multi-scan
_exptl_absorpt_process_details SADABS
_exptl_crystal_colour brown
_exptl_crystal_density_diffrn 3.625
_exptl_crystal_density_method 'not measured'
_exptl_crystal_description block
_exptl_crystal_F_000 10016
_exptl_crystal_size_max 0.16
_exptl_crystal_size_mid 0.10
_exptl_crystal_size_min 0.09
_refine_diff_density_max 4.449
_refine_diff_density_min -2.697
_refine_diff_density_rms 0.468
_refine_ls_extinction_method none
_refine_ls_goodness_of_fit_ref 1.025
_refine_ls_matrix_type full
_refine_ls_number_parameters 729
_refine_ls_number_reflns 21048
_refine_ls_number_restraints 0
_refine_ls_restrained_S_all 1.025
_refine_ls_R_factor_all 0.0704
_refine_ls_R_factor_gt 0.0570
_refine_ls_shift/su_max 0.001
_refine_ls_shift/su_mean 0.000
_refine_ls_structure_factor_coef Fsqd
_refine_ls_weighting_details 'calc w=1/[\s^2^(Fo^2^)+(0.0600P)^2^+1200.0000P] where P=(Fo^2^+2Fc^2^)/3'
_refine_ls_weighting_scheme calc
_refine_ls_wR_factor_gt 0.1526
_refine_ls_wR_factor_ref 0.1603
_reflns_number_gt 17728
_reflns_number_total 21048
_reflns_threshold_expression >2sigma(I)
_cod_data_source_file ic500425c_si_004.cif
_cod_data_source_block try
_cod_depositor_comments
;
The following automatic conversions were performed:

'_symmetry_cell_setting' value 'Monoclinic' changed to 'monoclinic'
according to
/usr/data/users/saulius/crontab/automatic-downloads/rss-feeds/ACS/lib/dictionaries/cif_core.dic
dictionary named 'cif_core.dic' version 2.4.2 from 2011-04-26.

Automatic conversion script
Id: cif_fix_values 2281 2013-09-26 08:29:07Z andrius 

 Adding full bibliography for 4338445--4338449.cif.
;
_cod_original_sg_symbol_H-M P2(1)/c
_cod_database_code 4338445

loop_
_symmetry_equiv_pos_as_xyz
'x, y, z'
'-x, y+1/2, -z+1/2'
'-x, -y, -z'
'x, -y-1/2, z-1/2'

loop_
_atom_site_label
_atom_site_type_symbol
_atom_site_fract_x
_atom_site_fract_y
_atom_site_fract_z
_atom_site_U_iso_or_equiv
_atom_site_adp_type
_atom_site_occupancy
_atom_site_symmetry_multiplicity
_atom_site_calc_flag
_atom_site_refinement_flags
Si1 Si 1.0172(2) 0.0992(2) 0.2410(2) 0.0134(9) Uani 1 1 d .
Si2 Si 0.5244(2) 0.1382(2) 0.2656(2) 0.0136(9) Uani 1 1 d .
W1 W 0.40956(4) 0.05523(4) 0.16039(3) 0.02018(16) Uani 1 1 d .
W2 W 0.90319(4) 0.05017(4) 0.11287(3) 0.01903(16) Uani 1 1 d .
W3 W 0.96715(4) 0.18138(4) 0.34841(3) 0.01873(16) Uani 1 1 d .
W4 W 0.64935(4) 0.02453(3) 0.27613(3) 0.01759(16) Uani 1 1 d .
W5 W 0.48415(4) -0.01882(3) 0.28506(3) 0.01836(16) Uani 1 1 d .
W6 W 0.85477(4) 0.14236(4) 0.22508(3) 0.01959(16) Uani 1 1 d .
W7 W 1.02804(4) 0.17576(4) 0.11218(3) 0.01944(16) Uani 1 1 d .
W8 W 0.56709(4) 0.10494(4) 0.13647(3) 0.01951(16) Uani 1 1 d .
W9 W 0.37183(4) 0.09620(4) 0.28374(4) 0.02058(17) Uani 1 1 d .
W10 W 0.61029(4) 0.06505(4) 0.39578(3) 0.01924(16) Uani 1 1 d .
W11 W 0.48653(4) 0.19299(4) 0.39238(4) 0.02176(17) Uani 1 1 d .
W12 W 1.13755(4) 0.21236(4) 0.23390(4) 0.01995(17) Uani 1 1 d .
W13 W 1.13762(4) 0.12839(4) 0.37163(3) 0.01927(16) Uani 1 1 d .
W14 W 1.02685(4) 0.01798(4) 0.37189(3) 0.02067(17) Uani 1 1 d .
W15 W 0.90358(4) -0.02555(4) 0.23365(3) 0.01994(17) Uani 1 1 d .
W16 W 0.45727(4) 0.21690(4) 0.13178(4) 0.02342(18) Uani 1 1 d .
W17 W 0.96694(4) 0.25608(3) 0.22378(3) 0.01939(16) Uani 1 1 d .
W18 W 0.41403(4) 0.26287(4) 0.26853(4) 0.02358(18) Uani 1 1 d .
Mn1 Mn 1.02151(14) -0.04251(13) 0.17361(13) 0.0174(6) Uani 1 1 d .
Mn2 Mn 1.13836(14) 0.07622(13) 0.17428(13) 0.0180(6) Uani 1 1 d .
Mn3 Mn 0.56739(14) 0.28197(13) 0.32807(13) 0.0186(6) Uani 1 1 d .
Mn4 Mn 0.68534(13) 0.16201(13) 0.33241(12) 0.0163(5) Uani 1 1 d .
Mn5 Mn 0.60774(14) 0.23818(13) 0.19902(13) 0.0185(6) Uani 1 1 d .
Mn6 Mn 1.13826(14) -0.00294(13) 0.30513(13) 0.0185(6) Uani 1 1 d .
O1A O 0.3605(7) 0.0234(7) 0.0990(6) 0.028(3) Uiso 1 1 d .
O1SI O 0.5907(6) 0.1068(6) 0.3034(5) 0.017(3) Uiso 1 1 d .
O1MN O 0.7852(8) 0.1973(8) 0.3665(7) 0.038(4) Uiso 1 1 d .
O2SI O 0.4660(6) 0.0848(6) 0.2520(5) 0.018(3) Uiso 1 1 d .
O2MN O 0.5297(7) 0.2675(7) 0.1441(6) 0.026(3) Uiso 1 1 d .
O2A O 0.8465(7) 0.0496(7) 0.0478(6) 0.027(3) Uiso 1 1 d .
O3MN O 0.5880(6) 0.2965(6) 0.2550(6) 0.019(3) Uiso 1 1 d .
O3A O 0.9555(7) 0.2127(7) 0.4114(6) 0.024(3) Uiso 1 1 d .
O4A O 0.6964(6) -0.0374(6) 0.2631(6) 0.021(3) Uiso 1 1 d .
O4MN O 0.6135(7) 0.3720(7) 0.3601(6) 0.026(3) Uiso 1 1 d .
O5SI O 0.9679(6) 0.1526(6) 0.2550(5) 0.014(2) Uiso 1 1 d .
O5MN O 0.4828(7) 0.3189(7) 0.2949(6) 0.028(3) Uiso 1 1 d .
O5A O 0.4793(7) -0.0975(7) 0.3022(6) 0.027(3) Uiso 1 1 d .
O6SI O 0.9746(6) 0.0427(6) 0.2044(5) 0.015(3) Uiso 1 1 d .
O6A O 0.7717(7) 0.1499(7) 0.2098(6) 0.027(3) Uiso 1 1 d .
O6MN O 0.5338(6) 0.1638(6) 0.2038(5) 0.017(3) Uiso 1 1 d .
O7MN O 0.6687(7) 0.3093(7) 0.1743(6) 0.031(3) Uiso 1 1 d .
O7A O 1.0082(8) 0.2142(8) 0.0461(7) 0.035(4) Uiso 1 1 d .
O8MN O 0.6488(7) 0.2363(6) 0.3566(6) 0.021(3) Uiso 1 1 d .
O8A O 0.5874(7) 0.0660(7) 0.0815(6) 0.027(3) Uiso 1 1 d .
O9MN O 0.5436(6) 0.2602(6) 0.3979(6) 0.019(3) Uiso 1 1 d .
O9A O 0.2983(7) 0.0902(7) 0.2988(6) 0.027(3) Uiso 1 1 d .
O10M O 0.5033(6) 0.1963(6) 0.3006(5) 0.017(3) Uiso 1 1 d .
O10A O 0.6306(7) 0.0302(7) 0.4621(6) 0.026(3) Uiso 1 1 d .
O11M O 0.6799(7) 0.1206(6) 0.4022(6) 0.022(3) Uiso 1 1 d .
O11A O 0.4683(8) 0.1970(7) 0.4586(7) 0.033(3) Uiso 1 1 d .
O12M O 0.7125(6) 0.0860(6) 0.3027(6) 0.020(3) Uiso 1 1 d .
O12A O 1.1928(7) 0.2739(7) 0.2490(6) 0.026(3) Uiso 1 1 d .
O13M O 0.6799(6) 0.2033(6) 0.2587(6) 0.020(3) Uiso 1 1 d .
O13A O 1.1907(7) 0.1645(7) 0.4276(6) 0.029(3) Uiso 1 1 d .
O14M O 0.6226(6) 0.1746(6) 0.1460(6) 0.020(3) Uiso 1 1 d .
O14A O 1.0063(7) -0.0187(7) 0.4288(6) 0.029(3) Uiso 1 1 d .
O15 O 0.4346(6) -0.0221(6) 0.2041(6) 0.020(3) Uiso 1 1 d .
O15A O 0.8464(7) -0.0757(7) 0.2480(6) 0.028(3) Uiso 1 1 d .
O15M O 1.2181(8) -0.0695(8) 0.3310(7) 0.037(4) Uiso 1 1 d .
O16M O 1.2189(8) 0.0468(8) 0.1408(7) 0.034(4) Uiso 1 1 d .
O16A O 0.4047(8) 0.2531(8) 0.0743(7) 0.038(4) Uiso 1 1 d .
O17A O 0.9530(7) 0.3349(7) 0.2076(7) 0.031(3) Uiso 1 1 d .
O17M O 1.0399(8) -0.1324(8) 0.1380(7) 0.036(4) Uiso 1 1 d .
O18 O 0.4936(6) 0.0521(6) 0.1456(6) 0.019(3) Uiso 1 1 d .
O18M O 1.0926(6) 0.1207(6) 0.1058(6) 0.020(3) Uiso 1 1 d .
O18A O 0.3480(8) 0.3147(7) 0.2525(7) 0.033(3) Uiso 1 1 d .
O19 O 0.3443(7) 0.0689(7) 0.2016(6) 0.028(3) Uiso 1 1 d .
O19M O 1.1840(7) 0.1527(6) 0.2051(6) 0.023(3) Uiso 1 1 d .
O20M O 1.0934(7) -0.0334(7) 0.3592(6) 0.023(3) Uiso 1 1 d .
O21M O 1.1862(7) 0.0582(6) 0.3597(6) 0.021(3) Uiso 1 1 d .
O22M O 0.9563(7) -0.0161(6) 0.1061(6) 0.022(3) Uiso 1 1 d .
O23M O 0.9561(7) -0.0796(6) 0.2055(6) 0.022(3) Uiso 1 1 d .
O24M O 1.0626(6) 0.0718(6) 0.3016(5) 0.015(2) Uiso 1 1 d .
O25M O 1.0620(6) 0.1318(6) 0.2037(5) 0.017(3) Uiso 1 1 d .
O26M O 1.1763(6) 0.0349(6) 0.2474(5) 0.018(3) Uiso 1 1 d .
O26 O 0.8682(6) 0.1172(6) 0.1533(6) 0.020(3) Uiso 1 1 d .
O27M O 1.0855(6) -0.0583(6) 0.2475(5) 0.015(3) Uiso 1 1 d .
O27 O 0.9627(7) 0.1140(7) 0.0993(6) 0.025(3) Uiso 1 1 d .
O28M O 1.0870(6) 0.0011(6) 0.1474(5) 0.019(3) Uiso 1 1 d .
O36 O 0.8766(6) 0.1696(6) 0.3051(6) 0.021(3) Uiso 1 1 d .
O45 O 0.5614(6) -0.0142(6) 0.2602(6) 0.019(3) Uiso 1 1 d .
O48 O 0.6211(6) 0.0594(6) 0.2006(5) 0.017(3) Uiso 1 1 d .
O59 O 0.4038(7) 0.0106(7) 0.3012(6) 0.024(3) Uiso 1 1 d .
O110 O 0.5532(7) 0.1295(7) 0.4082(6) 0.024(3) Uiso 1 1 d .
O116 O 0.4049(6) 0.1422(6) 0.1427(6) 0.020(3) Uiso 1 1 d .
O118 O 0.4172(7) 0.2434(7) 0.3488(6) 0.025(3) Uiso 1 1 d .
O123 O 1.1519(7) 0.1740(6) 0.3088(6) 0.023(3) Uiso 1 1 d .
O127 O 1.0583(7) 0.2515(6) 0.2496(6) 0.023(3) Uiso 1 1 d .
O134 O 1.0922(6) 0.0757(6) 0.4151(6) 0.021(3) Uiso 1 1 d .
O145 O 0.9619(7) -0.0171(7) 0.3083(6) 0.025(3) Uiso 1 1 d .
O168 O 0.4298(7) 0.2539(7) 0.1949(6) 0.026(3) Uiso 1 1 d .
O215 O 0.8576(7) -0.0037(6) 0.1556(6) 0.022(3) Uiso 1 1 d .
O313 O 1.0592(6) 0.1816(6) 0.3629(6) 0.019(3) Uiso 1 1 d .
O314 O 0.9711(7) 0.0937(6) 0.3630(6) 0.023(3) Uiso 1 1 d .
O317 O 0.9639(7) 0.2587(7) 0.3052(6) 0.023(3) Uiso 1 1 d .
O410 O 0.6511(6) 0.0049(6) 0.3551(6) 0.021(3) Uiso 1 1 d .
O510 O 0.5291(7) 0.0173(7) 0.3564(6) 0.024(3) Uiso 1 1 d .
O615 O 0.8686(6) 0.0585(6) 0.2510(6) 0.019(3) Uiso 1 1 d .
O617 O 0.8765(7) 0.2298(6) 0.2092(6) 0.022(3) Uiso 1 1 d .
O712 O 1.0924(7) 0.2343(6) 0.1548(6) 0.022(3) Uiso 1 1 d .
O717 O 0.9710(6) 0.2226(6) 0.1524(6) 0.020(3) Uiso 1 1 d .
O816 O 0.4976(7) 0.1577(7) 0.0911(6) 0.024(3) Uiso 1 1 d .
O911 O 0.4257(6) 0.1224(6) 0.3536(5) 0.018(3) Uiso 1 1 d .
O918 O 0.3706(7) 0.1802(6) 0.2564(6) 0.022(3) Uiso 1 1 d .
K1 K 0.7227(4) 0.3250(3) 0.3112(3) 0.0603(17) Uani 1 1 d .
K2 K 0.9798(6) 0.1466(6) 0.5205(5) 0.045(3) Uiso 0.50 1 d P
K3 K 0.5075(6) 0.1460(6) -0.0265(5) 0.045(3) Uiso 0.50 1 d P
K4 K 0.4743(7) 0.1174(7) 0.5650(6) 0.054(3) Uiso 0.50 1 d P
K5 K 1.0636(7) -0.0110(7) 0.0327(6) 0.062(3) Uiso 0.50 1 d P
K6 K 0.7290(8) 0.0254(8) 0.1386(7) 0.056(4) Uiso 0.40 1 d P
K7 K 0.8897(9) -0.1836(9) 0.1377(8) 0.058(4) Uiso 0.40 1 d P
K8 K 0.6902(9) 0.2532(9) 0.4721(8) 0.062(4) Uiso 0.40 1 d P
K9 K 0.4553(10) 0.4197(9) 0.3591(8) 0.065(5) Uiso 0.40 1 d P
K10 K 1.0914(10) 0.1213(10) 0.6272(9) 0.067(5) Uiso 0.40 1 d P
K11 K 0.7811(9) 0.3057(9) 0.1431(8) 0.039(4) Uiso 0.30 1 d P
K12 K 1.2670(11) 0.2042(10) 0.1448(9) 0.051(5) Uiso 0.30 1 d P
Na1 Na 0.2514(5) 0.3692(5) 0.2535(7) 0.067(4) Uani 1 1 d .
Na2 Na 0.2951(11) 0.2139(11) 0.3694(10) 0.065(5) Uiso 0.60 1 d P
Na3 Na 1.1501(11) 0.0822(11) 0.6169(10) 0.049(5) Uiso 0.50 1 d P
Na4 Na 0.6890(10) -0.1195(9) 0.0620(9) 0.025(4) Uiso 0.40 1 d P
O1W O 0.5938(10) 0.2339(10) 0.0321(9) 0.053(5) Uiso 1 1 d .
O2W O 1.0871(10) -0.1405(9) 0.0423(8) 0.051(5) Uiso 1 1 d .
O3W O 0.9099(11) -0.2281(10) 0.0341(9) 0.060(5) Uiso 1 1 d .
O4W O 0.7217(11) 0.1462(10) 0.0745(9) 0.060(5) Uiso 1 1 d .
O5W O 0.8309(11) 0.2218(11) 0.0649(10) 0.062(6) Uiso 1 1 d .
O6W O 0.6287(12) -0.1265(11) 0.3667(10) 0.068(6) Uiso 1 1 d .
O7W O 0.7594(12) -0.1940(12) 0.1069(10) 0.071(6) Uiso 1 1 d .
O8W O 0.8293(14) 0.3328(13) 0.2766(12) 0.085(8) Uiso 1 1 d .
O9W O 1.3104(14) 0.0288(14) 0.4282(12) 0.091(8) Uiso 1 1 d .
O10W O 1.0553(12) 0.1421(12) 0.6310(10) 0.044(6) Uiso 0.75 1 d P
O11W O 0.7159(12) 0.0149(12) 0.5647(11) 0.046(6) Uiso 0.75 1 d P
O12W O 1.2285(14) -0.1604(13) 0.0723(12) 0.057(7) Uiso 0.75 1 d P
O13W O 0.7177(14) -0.1698(13) 0.4632(12) 0.057(7) Uiso 0.75 1 d P
O14W O 0.2358(15) 0.3444(15) 0.1517(13) 0.032(7) Uiso 0.50 1 d P
O15W O 1.2385(12) -0.0335(11) 0.0584(10) 0.014(5) Uiso 0.50 1 d P
O16W O 0.6315(14) 0.3971(14) 0.4715(12) 0.028(6) Uiso 0.50 1 d P
O17W O 0.7327(15) 0.1395(15) 0.5275(13) 0.033(7) Uiso 0.50 1 d P
O18W O 0.8364(11) 0.0310(11) 0.3572(9) 0.010(4) Uiso 0.50 1 d P
O19W O 0.7145(17) 0.4380(17) 0.2591(15) 0.041(8) Uiso 0.50 1 d P
O20W O 0.9147(17) 0.0824(16) 0.4719(15) 0.040(8) Uiso 0.50 1 d P
O21W O 1.4525(18) 0.0187(17) 0.4450(16) 0.045(8) Uiso 0.50 1 d P
O22W O 1.2403(18) 0.0531(18) 0.5586(16) 0.046(9) Uiso 0.50 1 d P
O23W O 0.9540(17) 0.1783(17) 0.5010(15) 0.039(8) Uiso 0.50 1 d P
O24W O 0.8901(19) -0.1001(19) 0.0117(16) 0.049(9) Uiso 0.50 1 d P
O25W O 0.6455(16) -0.0627(15) 0.0851(14) 0.036(7) Uiso 0.50 1 d P

loop_
_atom_site_aniso_label
_atom_site_aniso_U_11
_atom_site_aniso_U_22
_atom_site_aniso_U_33
_atom_site_aniso_U_23
_atom_site_aniso_U_13
_atom_site_aniso_U_12
Si1 0.012(2) 0.013(2) 0.015(2) 0.0030(18) 0.0025(18) -0.0006(18)
Si2 0.015(2) 0.009(2) 0.019(2) -0.0018(18) 0.0079(19) -0.0021(18)
W1 0.0191(4) 0.0163(4) 0.0240(4) -0.0007(3) 0.0037(3) -0.0035(3)
W2 0.0152(3) 0.0226(4) 0.0199(4) -0.0031(3) 0.0056(3) 0.0022(3)
W3 0.0191(4) 0.0189(4) 0.0198(4) -0.0014(3) 0.0078(3) 0.0005(3)
W4 0.0183(4) 0.0120(3) 0.0239(4) -0.0006(3) 0.0081(3) 0.0014(3)
W5 0.0197(4) 0.0120(3) 0.0244(4) 0.0001(3) 0.0077(3) -0.0023(3)
W6 0.0150(4) 0.0230(4) 0.0220(4) -0.0039(3) 0.0070(3) 0.0021(3)
W7 0.0237(4) 0.0172(4) 0.0197(4) 0.0036(3) 0.0097(3) 0.0026(3)
W8 0.0238(4) 0.0172(4) 0.0190(4) -0.0013(3) 0.0082(3) -0.0030(3)
W9 0.0156(4) 0.0160(4) 0.0316(4) -0.0020(3) 0.0088(3) -0.0022(3)
W10 0.0224(4) 0.0167(4) 0.0196(4) 0.0014(3) 0.0074(3) -0.0010(3)
W11 0.0221(4) 0.0196(4) 0.0280(4) -0.0056(3) 0.0143(3) -0.0039(3)
W12 0.0206(4) 0.0134(3) 0.0279(4) 0.0002(3) 0.0100(3) -0.0037(3)
W13 0.0175(4) 0.0171(4) 0.0218(4) -0.0005(3) 0.0027(3) -0.0010(3)
W14 0.0250(4) 0.0173(4) 0.0209(4) 0.0049(3) 0.0080(3) -0.0019(3)
W15 0.0182(4) 0.0181(4) 0.0263(4) -0.0021(3) 0.0106(3) -0.0053(3)
W16 0.0239(4) 0.0168(4) 0.0268(4) 0.0048(3) 0.0019(3) -0.0006(3)
W17 0.0229(4) 0.0132(3) 0.0227(4) 0.0011(3) 0.0071(3) 0.0043(3)
W18 0.0170(4) 0.0143(4) 0.0401(5) -0.0013(3) 0.0087(3) 0.0020(3)
Mn1 0.0156(13) 0.0139(13) 0.0237(15) -0.0013(11) 0.0068(11) -0.0008(10)
Mn2 0.0161(13) 0.0147(13) 0.0245(15) 0.0013(11) 0.0079(11) -0.0018(11)
Mn3 0.0192(14) 0.0128(13) 0.0260(15) -0.0019(11) 0.0096(12) -0.0003(11)
Mn4 0.0164(13) 0.0125(13) 0.0218(14) -0.0004(11) 0.0083(11) 0.0004(10)
Mn5 0.0199(14) 0.0136(13) 0.0237(15) 0.0005(11) 0.0087(12) -0.0012(11)
Mn6 0.0165(14) 0.0135(13) 0.0248(15) 0.0020(11) 0.0041(11) 0.0026(11)
K1 0.062(4) 0.046(4) 0.074(5) -0.001(3) 0.021(4) -0.007(3)
Na1 0.028(5) 0.019(5) 0.163(14) 0.007(6) 0.041(7) 0.002(4)

loop_
_atom_type_symbol
_atom_type_description
_atom_type_scat_dispersion_real
_atom_type_scat_dispersion_imag
_atom_type_scat_source
O O 0.0106 0.0060 'International Tables Vol C Tables 4.2.6.8 and 6.1.1.4'
H H 0.0000 0.0000 'International Tables Vol C Tables 4.2.6.8 and 6.1.1.4'
Na Na 0.0362 0.0249 'International Tables Vol C Tables 4.2.6.8 and 6.1.1.4'
Si Si 0.0817 0.0704 'International Tables Vol C Tables 4.2.6.8 and 6.1.1.4'
K K 0.2009 0.2494 'International Tables Vol C Tables 4.2.6.8 and 6.1.1.4'
Mn Mn 0.3368 0.7283 'International Tables Vol C Tables 4.2.6.8 and 6.1.1.4'
W W -0.8490 6.8722 'International Tables Vol C Tables 4.2.6.8 and 6.1.1.4'

loop_
_geom_angle_atom_site_label_1
_geom_angle_atom_site_label_2
_geom_angle_atom_site_label_3
_geom_angle
_geom_angle_site_symmetry_1
_geom_angle_site_symmetry_3
O6SI Si1 O25M 109.8(7) . .
O6SI Si1 O24M 109.9(7) . .
O25M Si1 O24M 110.6(7) . .
O6SI Si1 O5SI 109.2(7) . .
O25M Si1 O5SI 108.6(7) . .
O24M Si1 O5SI 108.7(7) . .
O1SI Si2 O10M 109.9(7) . .
O1SI Si2 O2SI 109.2(7) . .
O10M Si2 O2SI 109.3(7) . .
O1SI Si2 O6MN 110.7(7) . .
O10M Si2 O6MN 109.7(7) . .
O2SI Si2 O6MN 108.1(7) . .
O1A W1 O116 101.9(6) . .
O1A W1 O18 102.2(6) . .
O116 W1 O18 89.3(6) . .
O1A W1 O19 98.5(7) . .
O116 W1 O19 88.2(6) . .
O18 W1 O19 159.2(6) . .
O1A W1 O15 98.8(6) . .
O116 W1 O15 159.3(6) . .
O18 W1 O15 86.3(5) . .
O19 W1 O15 88.8(6) . .
O1A W1 O2SI 169.1(6) . .
O116 W1 O2SI 86.3(5) . .
O18 W1 O2SI 85.0(5) . .
O19 W1 O2SI 74.3(5) . .
O15 W1 O2SI 73.2(5) . .
O2A W2 O22M 102.4(6) . .
O2A W2 O27 100.5(6) . .
O22M W2 O27 94.3(6) . .
O2A W2 O215 98.8(6) . .
O22M W2 O215 90.1(6) . .
O27 W2 O215 158.8(6) . .
O2A W2 O26 101.1(6) . .
O22M W2 O26 156.0(6) . .
O27 W2 O26 85.9(6) . .
O215 W2 O26 81.8(5) . .
O2A W2 O6SI 174.3(6) . .
O22M W2 O6SI 76.7(5) . .
O27 W2 O6SI 85.2(5) . .
O215 W2 O6SI 75.6(5) . .
O26 W2 O6SI 79.5(5) . .
O2A W2 Mn1 133.6(5) . .
O22M W2 Mn1 31.7(4) . .
O27 W2 Mn1 92.1(4) . .
O215 W2 Mn1 80.8(4) . .
O26 W2 Mn1 124.3(4) . .
O6SI W2 Mn1 45.0(3) . .
O2A W2 K5 54.2(5) . 3_755
O22M W2 K5 59.3(5) . 3_755
O27 W2 K5 73.2(5) . 3_755
O215 W2 K5 126.1(5) . 3_755
O26 W2 K5 142.0(4) . 3_755
O6SI W2 K5 128.2(4) . 3_755
Mn1 W2 K5 88.5(2) . 3_755
O2A W2 K6 71.4(5) . .
O22M W2 K6 122.4(5) . .
O27 W2 K6 143.2(5) . .
O215 W2 K6 39.2(5) . .
O26 W2 K6 61.8(5) . .
O6SI W2 K6 104.2(4) . .
Mn1 W2 K6 119.9(3) . .
K5 W2 K6 121.3(3) 3_755 .
O3A W3 O314 102.9(6) . .
O3A W3 O313 102.5(6) . .
O314 W3 O313 88.5(6) . .
O3A W3 O317 98.9(6) . .
O314 W3 O317 158.1(6) . .
O313 W3 O317 89.2(6) . .
O3A W3 O36 99.8(6) . .
O314 W3 O36 87.9(6) . .
O313 W3 O36 157.7(6) . .
O317 W3 O36 86.0(6) . .
O3A W3 O5SI 169.3(5) . .
O314 W3 O5SI 84.9(5) . .
O313 W3 O5SI 84.8(5) . .
O317 W3 O5SI 73.1(5) . .
O36 W3 O5SI 72.9(5) . .
O3A W3 K7 86.3(5) . 2_755
O314 W3 K7 132.2(5) . 2_755
O313 W3 K7 43.9(5) . 2_755
O317 W3 K7 51.4(5) . 2_755
O36 W3 K7 137.3(5) . 2_755
O5SI W3 K7 93.9(4) . 2_755
O3A W3 K2 34.9(5) . .
O314 W3 K2 69.6(4) . .
O313 W3 K2 91.4(4) . .
O317 W3 K2 132.3(4) . .
O36 W3 K2 107.9(4) . .
O5SI W3 K2 154.3(3) . .
K7 W3 K2 100.9(3) 2_755 .
O4A W4 O12M 101.3(6) . .
O4A W4 O48 99.9(6) . .
O12M W4 O48 94.2(6) . .
O4A W4 O410 98.8(6) . .
O12M W4 O410 89.2(6) . .
O48 W4 O410 159.9(5) . .
O4A W4 O45 102.2(6) . .
O12M W4 O45 156.1(6) . .
O48 W4 O45 86.1(5) . .
O410 W4 O45 82.8(5) . .
O4A W4 O1SI 174.3(5) . .
O12M W4 O1SI 76.7(5) . .
O48 W4 O1SI 85.6(5) . .
O410 W4 O1SI 75.9(5) . .
O45 W4 O1SI 79.5(5) . .
O4A W4 Mn4 132.8(4) . .
O12M W4 Mn4 31.9(4) . .
O48 W4 Mn4 91.8(4) . .
O410 W4 Mn4 80.7(4) . .
O45 W4 Mn4 124.2(4) . .
O1SI W4 Mn4 44.8(3) . .
O4A W4 K9 70.1(5) . 2_645
O12M W4 K9 148.0(5) . 2_645
O48 W4 K9 58.8(5) . 2_645
O410 W4 K9 122.2(5) . 2_645
O45 W4 K9 48.2(5) . 2_645
O1SI W4 K9 114.4(4) . 2_645
Mn4 W4 K9 147.9(3) . 2_645
O4A W4 K6 58.3(5) . .
O12M W4 K6 82.0(5) . .
O48 W4 K6 47.2(4) . .
O410 W4 K6 152.8(5) . .
O45 W4 K6 114.4(4) . .
O1SI W4 K6 126.1(4) . .
Mn4 W4 K6 103.5(3) . .
K9 W4 K6 67.1(4) 2_645 .
O5A W5 O45 103.8(6) . .
O5A W5 O510 102.7(6) . .
O45 W5 O510 89.7(6) . .
O5A W5 O59 98.6(6) . .
O45 W5 O59 157.5(6) . .
O510 W5 O59 87.0(6) . .
O5A W5 O15 98.9(6) . .
O45 W5 O15 88.2(5) . .
O510 W5 O15 158.2(6) . .
O59 W5 O15 86.7(6) . .
O5A W5 O2SI 167.2(6) . .
O45 W5 O2SI 85.5(5) . .
O510 W5 O2SI 85.9(5) . .
O59 W5 O2SI 72.1(5) . .
O15 W5 O2SI 72.3(5) . .
O5A W5 K4 45.9(5) . 3_656
O45 W5 K4 107.7(4) . 3_656
O510 W5 K4 57.4(5) . 3_656
O59 W5 K4 89.1(5) . 3_656
O15 W5 K4 143.3(4) . 3_656
O2SI W5 K4 139.9(4) . 3_656
O6A W6 O615 102.8(6) . .
O6A W6 O26 102.9(6) . .
O615 W6 O26 89.4(6) . .
O6A W6 O36 98.6(6) . .
O615 W6 O36 88.6(6) . .
O26 W6 O36 158.4(6) . .
O6A W6 O617 98.7(6) . .
O615 W6 O617 158.2(6) . .
O26 W6 O617 89.3(6) . .
O36 W6 O617 84.7(6) . .
O6A W6 O5SI 168.0(6) . .
O615 W6 O5SI 85.8(5) . .
O26 W6 O5SI 85.3(5) . .
O36 W6 O5SI 73.1(5) . .
O617 W6 O5SI 72.4(5) . .
O6A W6 K6 54.0(6) . .
O615 W6 K6 66.1(5) . .
O26 W6 K6 64.8(5) . .
O36 W6 K6 132.8(5) . .
O617 W6 K6 131.9(5) . .
O5SI W6 K6 138.0(4) . .
O6A W6 K11 64.9(6) . .
O615 W6 K11 165.3(5) . .
O26 W6 K11 85.8(5) . .
O36 W6 K11 100.9(5) . .
O617 W6 K11 35.8(5) . .
O5SI W6 K11 107.6(4) . .
K6 W6 K11 99.3(4) . .
O7A W7 O18M 103.2(7) . .
O7A W7 O27 100.7(7) . .
O18M W7 O27 94.5(6) . .
O7A W7 O712 98.8(7) . .
O18M W7 O712 90.8(6) . .
O27 W7 O712 158.1(6) . .
O7A W7 O717 100.3(7) . .
O18M W7 O717 156.2(6) . .
O27 W7 O717 84.9(6) . .
O712 W7 O717 81.8(6) . .
O7A W7 O25M 174.5(6) . .
O18M W7 O25M 76.9(5) . .
O27 W7 O25M 84.8(5) . .
O712 W7 O25M 75.7(5) . .
O717 W7 O25M 79.4(5) . .
O7A W7 Mn2 134.8(5) . .
O18M W7 Mn2 32.2(4) . .
O27 W7 Mn2 92.1(4) . .
O712 W7 Mn2 81.2(4) . .
O717 W7 Mn2 124.0(4) . .
O25M W7 Mn2 44.8(3) . .
O8A W8 O14M 101.4(6) . .
O8A W8 O48 99.3(6) . .
O14M W8 O48 94.3(5) . .
O8A W8 O816 98.7(6) . .
O14M W8 O816 88.6(6) . .
O48 W8 O816 160.8(6) . .
O8A W8 O18 100.4(6) . .
O14M W8 O18 157.7(6) . .
O48 W8 O18 87.0(5) . .
O816 W8 O18 83.4(6) . .
O8A W8 O6MN 174.5(6) . .
O14M W8 O6MN 77.7(5) . .
O48 W8 O6MN 86.2(5) . .
O816 W8 O6MN 75.9(5) . .
O18 W8 O6MN 80.2(5) . .
O8A W8 Mn5 134.2(5) . .
O14M W8 Mn5 33.2(4) . .
O48 W8 Mn5 92.0(4) . .
O816 W8 Mn5 80.1(4) . .
O18 W8 Mn5 124.6(4) . .
O6MN W8 Mn5 44.5(3) . .
O8A W8 K6 52.2(6) . .
O14M W8 K6 79.0(5) . .
O48 W8 K6 54.8(5) . .
O816 W8 K6 144.1(5) . .
O18 W8 K6 118.8(5) . .
O6MN W8 K6 132.3(4) . .
Mn5 W8 K6 104.6(3) . .
O8A W8 K3 53.7(5) . .
O14M W8 K3 88.5(4) . .
O48 W8 K3 152.7(4) . .
O816 W8 K3 46.2(4) . .
O18 W8 K3 100.6(4) . .
O6MN W8 K3 120.8(4) . .
Mn5 W8 K3 104.63(19) . .
K6 W8 K3 99.4(3) . .
O8A W8 K9 66.3(6) . 2_645
O14M W8 K9 149.1(5) . 2_645
O48 W8 K9 62.0(5) . 2_645
O816 W8 K9 120.5(5) . 2_645
O18 W8 K9 48.1(5) . 2_645
O6MN W8 K9 117.2(4) . 2_645
Mn5 W8 K9 151.5(3) . 2_645
K6 W8 K9 71.1(4) . 2_645
K3 W8 K9 103.9(3) . 2_645
O9A W9 O911 102.1(6) . .
O9A W9 O918 102.5(6) . .
O911 W9 O918 89.0(6) . .
O9A W9 O59 99.9(6) . .
O911 W9 O59 89.2(6) . .
O918 W9 O59 157.4(6) . .
O9A W9 O19 98.3(6) . .
O911 W9 O19 159.6(6) . .
O918 W9 O19 87.4(6) . .
O59 W9 O19 86.4(6) . .
O9A W9 O2SI 167.8(6) . .
O911 W9 O2SI 87.3(5) . .
O918 W9 O2SI 85.3(5) . .
O59 W9 O2SI 72.1(5) . .
O19 W9 O2SI 72.4(5) . .
O10A W10 O11M 101.3(6) . .
O10A W10 O110 100.2(6) . .
O11M W10 O110 93.3(6) . .
O10A W10 O410 98.7(6) . .
O11M W10 O410 90.4(6) . .
O110 W10 O410 159.5(6) . .
O10A W10 O510 101.4(6) . .
O11M W10 O510 157.0(6) . .
O110 W10 O510 86.1(6) . .
O410 W10 O510 82.7(6) . .
O10A W10 O1SI 174.4(6) . .
O11M W10 O1SI 77.2(5) . .
O110 W10 O1SI 85.2(5) . .
O410 W10 O1SI 76.0(5) . .
O510 W10 O1SI 79.9(5) . .
O10A W10 Mn4 133.2(5) . .
O11M W10 Mn4 32.5(4) . .
O110 W10 Mn4 91.8(4) . .
O410 W10 Mn4 80.6(4) . .
O510 W10 Mn4 124.6(4) . .
O1SI W10 Mn4 44.8(3) . .
O11A W11 O9MN 101.3(7) . .
O11A W11 O118 98.8(7) . .
O9MN W11 O118 90.2(6) . .
O11A W11 O110 100.6(7) . .
O9MN W11 O110 95.2(6) . .
O118 W11 O110 158.4(6) . .
O11A W11 O911 100.9(6) . .
O9MN W11 O911 157.2(5) . .
O118 W11 O911 81.6(6) . .
O110 W11 O911 85.5(6) . .
O11A W11 O10M 174.0(6) . .
O9MN W11 O10M 77.5(5) . .
O118 W11 O10M 75.4(5) . .
O110 W11 O10M 85.4(5) . .
O911 W11 O10M 79.8(5) . .
O11A W11 Mn3 133.6(5) . .
O9MN W11 Mn3 32.8(4) . .
O118 W11 Mn3 80.6(4) . .
O110 W11 Mn3 92.7(4) . .
O911 W11 Mn3 124.4(4) . .
O10M W11 Mn3 44.7(3) . .
O11A W11 K3 61.4(6) . 4_566
O9MN W11 K3 46.0(4) . 4_566
O118 W11 K3 75.8(5) . 4_566
O110 W11 K3 122.3(5) . 4_566
O911 W11 K3 148.0(4) . 4_566
O10M W11 K3 115.0(4) . 4_566
Mn3 W11 K3 73.92(19) . 4_566
O12A W12 O19M 101.3(6) . .
O12A W12 O123 100.9(6) . .
O19M W12 O123 95.5(6) . .
O12A W12 O712 99.1(6) . .
O19M W12 O712 88.3(6) . .
O123 W12 O712 158.5(6) . .
O12A W12 O127 101.9(6) . .
O19M W12 O127 156.1(6) . .
O123 W12 O127 86.0(6) . .
O712 W12 O127 82.2(6) . .
O12A W12 O25M 174.2(6) . .
O19M W12 O25M 76.8(5) . .
O123 W12 O25M 84.8(5) . .
O712 W12 O25M 75.4(5) . .
O127 W12 O25M 79.5(5) . .
O12A W12 Mn2 133.3(5) . .
O19M W12 Mn2 32.3(4) . .
O123 W12 Mn2 91.3(4) . .
O712 W12 Mn2 80.6(4) . .
O127 W12 Mn2 124.0(4) . .
O25M W12 Mn2 44.6(3) . .
O12A W12 K12 67.2(6) . .
O19M W12 K12 40.7(5) . .
O123 W12 K12 122.3(5) . .
O712 W12 K12 73.1(5) . .
O127 W12 K12 150.5(5) . .
O25M W12 K12 108.8(4) . .
Mn2 W12 K12 68.2(3) . .
O12A W12 K7 69.3(5) . 2_755
O19M W12 K7 151.1(5) . 2_755
O123 W12 K7 61.5(5) . 2_755
O712 W12 K7 119.6(5) . 2_755
O127 W12 K7 47.1(5) . 2_755
O25M W12 K7 115.0(4) . 2_755
Mn2 W12 K7 149.8(3) . 2_755
K12 W12 K7 136.2(4) . 2_755
O13A W13 O21M 101.7(7) . .
O13A W13 O123 101.2(7) . .
O21M W13 O123 94.1(6) . .
O13A W13 O134 98.6(6) . .
O21M W13 O134 89.9(6) . .
O123 W13 O134 158.5(6) . .
O13A W13 O313 101.0(6) . .
O21M W13 O313 156.7(6) . .
O123 W13 O313 86.1(6) . .
O134 W13 O313 82.0(5) . .
O13A W13 O24M 174.2(6) . .
O21M W13 O24M 77.2(5) . .
O123 W13 O24M 84.6(5) . .
O134 W13 O24M 75.7(5) . .
O313 W13 O24M 79.6(5) . .
O13A W13 Mn6 134.3(5) . .
O21M W13 Mn6 33.0(4) . .
O123 W13 Mn6 91.2(4) . .
O134 W13 Mn6 80.8(4) . .
O313 W13 Mn6 123.7(4) . .
O24M W13 Mn6 44.2(3) . .
O13A W13 K7 69.7(6) . 2_755
O21M W13 K7 148.6(5) . 2_755
O123 W13 K7 60.0(5) . 2_755
O134 W13 K7 120.8(5) . 2_755
O313 W13 K7 47.5(5) . 2_755
O24M W13 K7 114.1(4) . 2_755
Mn6 W13 K7 148.1(3) . 2_755
O14A W14 O20M 103.2(7) . .
O14A W14 O145 100.4(7) . .
O20M W14 O145 93.4(6) . .
O14A W14 O134 98.7(6) . .
O20M W14 O134 89.5(6) . .
O145 W14 O134 159.4(6) . .
O14A W14 O314 100.5(6) . .
O20M W14 O314 155.9(6) . .
O145 W14 O314 86.8(6) . .
O134 W14 O314 82.4(6) . .
O14A W14 O24M 174.6(6) . .
O20M W14 O24M 76.2(5) . .
O145 W14 O24M 84.9(5) . .
O134 W14 O24M 76.0(5) . .
O314 W14 O24M 79.8(5) . .
O14A W14 Mn6 134.9(5) . .
O20M W14 Mn6 32.1(4) . .
O145 W14 Mn6 90.9(4) . .
O134 W14 Mn6 80.8(4) . .
O314 W14 Mn6 123.8(4) . .
O24M W14 Mn6 44.1(3) . .
O14A W14 K10 49.8(6) . 3_756
O20M W14 K10 94.4(5) . 3_756
O145 W14 K10 51.7(5) . 3_756
O134 W14 K10 148.3(5) . 3_756
O314 W14 K10 104.4(5) . 3_756
O24M W14 K10 135.4(4) . 3_756
Mn6 W14 K10 117.4(3) . 3_756
O15A W15 O23M 102.6(6) . .
O15A W15 O145 100.8(6) . .
O23M W15 O145 95.8(6) . .
O15A W15 O215 98.1(6) . .
O23M W15 O215 89.4(6) . .
O145 W15 O215 158.8(6) . .
O15A W15 O615 100.8(6) . .
O23M W15 O615 156.1(6) . .
O145 W15 O615 84.5(6) . .
O215 W15 O615 82.6(5) . .
O15A W15 O6SI 174.1(6) . .
O23M W15 O6SI 76.8(5) . .
O145 W15 O6SI 85.2(5) . .
O215 W15 O6SI 76.0(5) . .
O615 W15 O6SI 79.5(5) . .
O15A W15 Mn1 134.0(5) . .
O23M W15 Mn1 31.9(4) . .
O145 W15 Mn1 92.6(4) . .
O215 W15 Mn1 81.0(4) . .
O615 W15 Mn1 124.3(4) . .
O6SI W15 Mn1 44.9(3) . .
O15A W15 K10 50.6(6) . 3_756
O23M W15 K10 96.4(5) . 3_756
O145 W15 K10 51.1(5) . 3_756
O215 W15 K10 148.7(5) . 3_756
O615 W15 K10 102.1(5) . 3_756
O6SI W15 K10 135.3(4) . 3_756
Mn1 W15 K10 118.7(3) . 3_756
O15A W15 K6 71.4(6) . .
O23M W15 K6 121.3(5) . .
O145 W15 K6 142.9(5) . .
O215 W15 K6 38.4(5) . .
O615 W15 K6 62.6(4) . .
O6SI W15 K6 103.8(4) . .
Mn1 W15 K6 119.3(3) . .
K10 W15 K6 116.7(4) 3_756 .
O15A W15 K7 69.7(6) . .
O23M W15 K7 40.2(5) . .
O145 W15 K7 123.4(5) . .
O215 W15 K7 72.5(5) . .
O615 W15 K7 151.3(4) . .
O6SI W15 K7 107.3(4) . .
Mn1 W15 K7 66.3(3) . .
K10 W15 K7 92.4(4) 3_756 .
K6 W15 K7 88.8(4) . .
O16A W16 O2MN 102.1(7) . .
O16A W16 O816 99.3(7) . .
O2MN W16 O816 89.8(6) . .
O16A W16 O168 100.8(7) . .
O2MN W16 O168 92.9(6) . .
O816 W16 O168 158.6(6) . .
O16A W16 O116 101.2(7) . .
O2MN W16 O116 156.5(6) . .
O816 W16 O116 83.6(6) . .
O168 W16 O116 85.6(6) . .
O16A W16 O6MN 174.6(6) . .
O2MN W16 O6MN 76.8(5) . .
O816 W16 O6MN 75.4(5) . .
O168 W16 O6MN 84.5(5) . .
O116 W16 O6MN 79.7(5) . .
O16A W16 Mn5 134.0(6) . .
O2MN W16 Mn5 32.4(5) . .
O816 W16 Mn5 80.3(4) . .
O168 W16 Mn5 90.7(4) . .
O116 W16 Mn5 124.1(4) . .
O6MN W16 Mn5 44.5(3) . .
O16A W16 K4 51.6(6) . 4_565
O2MN W16 K4 51.6(5) . 4_565
O816 W16 K4 105.8(5) . 4_565
O168 W16 K4 92.3(5) . 4_565
O116 W16 K4 151.8(4) . 4_565
O6MN W16 K4 128.1(4) . 4_565
Mn5 W16 K4 83.9(2) . 4_565
O16A W16 K12 69.5(6) . 1_455
O2MN W16 K12 145.0(5) . 1_455
O816 W16 K12 124.7(5) . 1_455
O168 W16 K12 57.6(5) . 1_455
O116 W16 K12 49.4(5) . 1_455
O6MN W16 K12 114.5(4) . 1_455
Mn5 W16 K12 146.3(3) . 1_455
K4 W16 K12 106.7(4) 4_565 1_455
O17A W17 O127 103.1(7) . .
O17A W17 O717 101.8(6) . .
O127 W17 O717 89.5(6) . .
O17A W17 O617 97.7(6) . .
O127 W17 O617 158.8(6) . .
O717 W17 O617 90.5(6) . .
O17A W17 O317 98.6(6) . .
O127 W17 O317 88.5(6) . .
O717 W17 O317 159.5(6) . .
O617 W17 O317 84.2(6) . .
O17A W17 O5SI 167.8(6) . .
O127 W17 O5SI 85.6(5) . .
O717 W17 O5SI 86.7(5) . .
O617 W17 O5SI 73.2(5) . .
O317 W17 O5SI 72.8(5) . .
O17A W17 K11 63.4(6) . .
O127 W17 K11 164.4(5) . .
O717 W17 K11 86.1(5) . .
O617 W17 K11 36.4(5) . .
O317 W17 K11 100.7(5) . .
O5SI W17 K11 109.0(4) . .
O17A W17 K7 85.9(6) . 2_755
O127 W17 K7 42.5(5) . 2_755
O717 W17 K7 131.3(5) . 2_755
O617 W17 K7 136.6(5) . 2_755
O317 W17 K7 52.7(5) . 2_755
O5SI W17 K7 95.2(4) . 2_755
K11 W17 K7 137.1(4) . 2_755
O18A W18 O5MN 100.8(7) . .
O18A W18 O168 100.7(7) . .
O5MN W18 O168 93.9(6) . .
O18A W18 O118 99.7(7) . .
O5MN W18 O118 88.7(6) . .
O168 W18 O118 158.6(6) . .
O18A W18 O918 102.1(7) . .
O5MN W18 O918 156.3(6) . .
O168 W18 O918 87.9(6) . .
O118 W18 O918 81.5(6) . .
O18A W18 O10M 173.7(6) . .
O5MN W18 O10M 77.0(6) . .
O168 W18 O10M 85.4(5) . .
O118 W18 O10M 74.4(5) . .
O918 W18 O10M 79.5(5) . .
O18A W18 Mn3 132.9(5) . .
O5MN W18 Mn3 32.4(5) . .
O168 W18 Mn3 91.3(4) . .
O118 W18 Mn3 79.6(4) . .
O918 W18 Mn3 123.9(4) . .
O10M W18 Mn3 44.6(3) . .
O18A W18 K12 66.2(6) . 1_455
O5MN W18 K12 149.5(6) . 1_455
O168 W18 K12 63.7(5) . 1_455
O118 W18 K12 119.9(5) . 1_455
O918 W18 K12 49.7(5) . 1_455
O10M W18 K12 118.5(4) . 1_455
Mn3 W18 K12 152.9(3) . 1_455
O18A W18 K9 68.9(6) . .
O5MN W18 K9 39.9(5) . .
O168 W18 K9 122.2(5) . .
O118 W18 K9 71.8(5) . .
O918 W18 K9 149.3(5) . .
O10M W18 K9 106.5(4) . .
Mn3 W18 K9 66.2(3) . .
K12 W18 K9 134.9(4) 1_455 .
O28M Mn1 O22M 90.2(6) . .
O28M Mn1 O23M 174.2(6) . .
O22M Mn1 O23M 91.3(6) . .
O28M Mn1 O27M 89.6(5) . .
O22M Mn1 O27M 171.9(6) . .
O23M Mn1 O27M 88.2(5) . .
O28M Mn1 O17M 94.1(6) . .
O22M Mn1 O17M 94.9(6) . .
O23M Mn1 O17M 91.4(6) . .
O27M Mn1 O17M 93.2(6) . .
O28M Mn1 O6SI 98.2(5) . .
O22M Mn1 O6SI 76.4(5) . .
O23M Mn1 O6SI 76.7(5) . .
O27M Mn1 O6SI 95.6(5) . .
O17M Mn1 O6SI 164.9(5) . .
O28M Mn1 W2 95.9(4) . .
O22M Mn1 W2 30.2(4) . .
O23M Mn1 W2 82.6(4) . .
O27M Mn1 W2 141.9(4) . .
O17M Mn1 W2 123.8(4) . .
O6SI Mn1 W2 46.3(3) . .
O28M Mn1 W15 144.4(4) . .
O22M Mn1 W15 82.9(4) . .
O23M Mn1 W15 30.5(4) . .
O27M Mn1 W15 92.6(4) . .
O17M Mn1 W15 121.2(4) . .
O6SI Mn1 W15 46.2(3) . .
W2 Mn1 W15 62.04(5) . .
O28M Mn1 K5 41.8(5) . .
O22M Mn1 K5 58.5(5) . .
O23M Mn1 K5 142.7(5) . .
O27M Mn1 K5 124.9(4) . .
O17M Mn1 K5 72.0(5) . .
O6SI Mn1 K5 112.2(4) . .
W2 Mn1 K5 79.9(2) . .
W15 Mn1 K5 140.9(2) . .
O28M Mn1 K7 144.3(5) . .
O22M Mn1 K7 74.3(5) . .
O23M Mn1 K7 41.3(5) . .
O27M Mn1 K7 110.1(4) . .
O17M Mn1 K7 56.6(5) . .
O6SI Mn1 K7 108.6(4) . .
W2 Mn1 K7 86.6(3) . .
W15 Mn1 K7 66.5(3) . .
K5 Mn1 K7 104.6(3) . .
O18M Mn2 O19M 90.4(6) . .
O18M Mn2 O26M 173.1(6) . .
O19M Mn2 O26M 89.0(6) . .
O18M Mn2 O28M 90.2(6) . .
O19M Mn2 O28M 174.9(6) . .
O26M Mn2 O28M 89.8(5) . .
O18M Mn2 O16M 95.2(6) . .
O19M Mn2 O16M 91.1(6) . .
O26M Mn2 O16M 91.7(6) . .
O28M Mn2 O16M 93.9(6) . .
O18M Mn2 O25M 76.9(5) . .
O19M Mn2 O25M 76.8(5) . .
O26M Mn2 O25M 96.3(5) . .
O28M Mn2 O25M 98.4(5) . .
O16M Mn2 O25M 165.3(6) . .
O18M Mn2 W7 30.5(4) . .
O19M Mn2 W7 81.9(4) . .
O26M Mn2 W7 142.7(4) . .
O28M Mn2 W7 96.1(4) . .
O16M Mn2 W7 124.4(4) . .
O25M Mn2 W7 46.4(3) . .
O18M Mn2 W12 83.3(4) . .
O19M Mn2 W12 30.7(4) . .
O26M Mn2 W12 92.8(4) . .
O28M Mn2 W12 144.5(4) . .
O16M Mn2 W12 121.4(4) . .
O25M Mn2 W12 46.1(3) . .
W7 Mn2 W12 62.07(6) . .
O18M Mn2 K5 58.5(5) . .
O19M Mn2 K5 142.5(5) . .
O26M Mn2 K5 124.4(5) . .
O28M Mn2 K5 40.9(4) . .
O16M Mn2 K5 73.3(5) . .
O25M Mn2 K5 111.5(4) . .
W7 Mn2 K5 79.8(2) . .
W12 Mn2 K5 141.0(2) . .
O18M Mn2 K12 74.5(5) . .
O19M Mn2 K12 38.0(5) . .
O26M Mn2 K12 108.9(5) . .
O28M Mn2 K12 146.8(5) . .
O16M Mn2 K12 59.4(5) . .
O25M Mn2 K12 106.2(5) . .
W7 Mn2 K12 85.5(3) . .
W12 Mn2 K12 64.0(3) . .
K5 Mn2 K12 107.9(4) . .
O5MN Mn3 O9MN 91.6(6) . .
O5MN Mn3 O8MN 173.6(6) . .
O9MN Mn3 O8MN 89.1(6) . .
O5MN Mn3 O3MN 88.2(6) . .
O9MN Mn3 O3MN 174.8(6) . .
O8MN Mn3 O3MN 90.4(6) . .
O5MN Mn3 O4MN 94.2(6) . .
O9MN Mn3 O4MN 95.5(5) . .
O8MN Mn3 O4MN 92.1(6) . .
O3MN Mn3 O4MN 89.7(5) . .
O5MN Mn3 O10M 77.4(6) . .
O9MN Mn3 O10M 77.8(5) . .
O8MN Mn3 O10M 96.5(5) . .
O3MN Mn3 O10M 97.1(5) . .
O4MN Mn3 O10M 168.9(5) . .
O5MN Mn3 W11 83.1(4) . .
O9MN Mn3 W11 31.3(4) . .
O8MN Mn3 W11 94.3(4) . .
O3MN Mn3 W11 143.6(4) . .
O4MN Mn3 W11 126.0(4) . .
O10M Mn3 W11 46.6(3) . .
O5MN Mn3 W18 31.1(4) . .
O9MN Mn3 W18 83.8(4) . .
O8MN Mn3 W18 142.8(4) . .
O3MN Mn3 W18 93.4(4) . .
O4MN Mn3 W18 124.9(4) . .
O10M Mn3 W18 46.3(3) . .
W11 Mn3 W18 62.26(6) . .
O5MN Mn3 K1 129.9(5) . .
O9MN Mn3 K1 128.6(4) . .
O8MN Mn3 K1 53.2(4) . .
O3MN Mn3 K1 54.4(4) . .
O4MN Mn3 K1 58.3(4) . .
O10M Mn3 K1 132.8(4) . .
W11 Mn3 K1 146.91(15) . .
W18 Mn3 K1 147.49(16) . .
O5MN Mn3 K8 141.5(5) . .
O9MN Mn3 K8 56.0(5) . .
O8MN Mn3 K8 42.6(5) . .
O3MN Mn3 K8 126.0(5) . .
O4MN Mn3 K8 71.5(5) . .
O10M Mn3 K8 110.7(4) . .
W11 Mn3 K8 77.9(3) . .
W18 Mn3 K8 139.2(3) . .
K1 Mn3 K8 73.2(3) . .
O5MN Mn3 K9 40.4(5) . .
O9MN Mn3 K9 72.8(5) . .
O8MN Mn3 K9 145.5(5) . .
O3MN Mn3 K9 110.1(5) . .
O4MN Mn3 K9 61.7(5) . .
O10M Mn3 K9 107.6(4) . .
W11 Mn3 K9 85.2(3) . .
W18 Mn3 K9 65.7(3) . .
K1 Mn3 K9 117.1(3) . .
K8 Mn3 K9 104.3(4) . .
O8MN Mn4 O12M 173.7(6) . .
O8MN Mn4 O11M 89.2(6) . .
O12M Mn4 O11M 92.1(6) . .
O8MN Mn4 O13M 88.7(6) . .
O12M Mn4 O13M 89.3(6) . .
O11M Mn4 O13M 173.4(6) . .
O8MN Mn4 O1MN 92.0(6) . .
O12M Mn4 O1MN 94.0(6) . .
O11M Mn4 O1MN 95.9(6) . .
O13M Mn4 O1MN 90.4(6) . .
O8MN Mn4 O1SI 96.9(5) . .
O12M Mn4 O1SI 77.3(5) . .
O11M Mn4 O1SI 77.4(5) . .
O13M Mn4 O1SI 96.7(5) . .
O1MN Mn4 O1SI 168.7(6) . .
O8MN Mn4 W4 143.4(4) . .
O12M Mn4 W4 30.9(4) . .
O11M Mn4 W4 83.9(4) . .
O13M Mn4 W4 94.1(4) . .
O1MN Mn4 W4 124.4(5) . .
O1SI Mn4 W4 46.5(3) . .
O8MN Mn4 W10 95.1(4) . .
O12M Mn4 W10 82.9(4) . .
O11M Mn4 W10 31.2(4) . .
O13M Mn4 W10 142.9(4) . .
O1MN Mn4 W10 126.2(5) . .
O1SI Mn4 W10 46.3(3) . .
W4 Mn4 W10 62.00(5) . .
O8MN Mn4 K1 51.5(4) . .
O12M Mn4 K1 130.8(4) . .
O11M Mn4 K1 128.7(4) . .
O13M Mn4 K1 53.6(4) . .
O1MN Mn4 K1 60.0(5) . .
O1SI Mn4 K1 131.3(4) . .
W4 Mn4 K1 147.43(15) . .
W10 Mn4 K1 146.30(15) . .
O8MN Mn4 K8 40.7(5) . .
O12M Mn4 K8 143.8(5) . .
O11M Mn4 K8 57.3(5) . .
O13M Mn4 K8 123.4(5) . .
O1MN Mn4 K8 72.6(5) . .
O1SI Mn4 K8 110.1(4) . .
W4 Mn4 K8 140.3(3) . .
W10 Mn4 K8 78.9(3) . .
K1 Mn4 K8 71.8(3) . .
O2MN Mn5 O14M 91.8(6) . .
O2MN Mn5 O13M 173.4(6) . .
O14M Mn5 O13M 89.4(6) . .
O2MN Mn5 O3MN 88.2(6) . .
O14M Mn5 O3MN 174.7(6) . .
O13M Mn5 O3MN 90.0(6) . .
O2MN Mn5 O7MN 93.1(6) . .
O14M Mn5 O7MN 95.1(6) . .
O13M Mn5 O7MN 93.2(6) . .
O3MN Mn5 O7MN 90.1(6) . .
O2MN Mn5 O6MN 77.1(5) . .
O14M Mn5 O6MN 77.5(5) . .
O13M Mn5 O6MN 96.9(5) . .
O3MN Mn5 O6MN 97.3(5) . .
O7MN Mn5 O6MN 167.4(5) . .
O2MN Mn5 W8 83.4(4) . .
O14M Mn5 W8 31.8(4) . .
O13M Mn5 W8 94.3(4) . .
O3MN Mn5 W8 143.1(4) . .
O7MN Mn5 W8 126.0(4) . .
O6MN Mn5 W8 45.8(3) . .
O2MN Mn5 W16 30.6(4) . .
O14M Mn5 W16 83.3(4) . .
O13M Mn5 W16 143.4(4) . .
O3MN Mn5 W16 94.1(4) . .
O7MN Mn5 W16 123.0(4) . .
O6MN Mn5 W16 46.5(3) . .
W8 Mn5 W16 62.02(6) . .
O2MN Mn5 K1 129.5(5) . .
O14M Mn5 K1 130.4(4) . .
O13M Mn5 K1 53.0(4) . .
O3MN Mn5 K1 52.4(4) . .
O7MN Mn5 K1 61.3(4) . .
O6MN Mn5 K1 131.2(4) . .
W8 Mn5 K1 147.17(15) . .
W16 Mn5 K1 146.27(15) . .
O20M Mn6 O27M 89.2(6) . .
O20M Mn6 O21M 91.7(6) . .
O27M Mn6 O21M 175.2(6) . .
O20M Mn6 O26M 173.7(6) . .
O27M Mn6 O26M 90.5(5) . .
O21M Mn6 O26M 88.1(6) . .
O20M Mn6 O15M 94.4(6) . .
O27M Mn6 O15M 94.2(6) . .
O21M Mn6 O15M 90.4(6) . .
O26M Mn6 O15M 91.9(6) . .
O20M Mn6 O24M 77.5(5) . .
O27M Mn6 O24M 97.3(5) . .
O21M Mn6 O24M 78.3(5) . .
O26M Mn6 O24M 96.3(5) . .
O15M Mn6 O24M 165.8(6) . .
O20M Mn6 W13 83.4(4) . .
O27M Mn6 W13 143.7(4) . .
O21M Mn6 W13 31.9(4) . .
O26M Mn6 W13 93.2(4) . .
O15M Mn6 W13 121.7(5) . .
O24M Mn6 W13 46.4(3) . .
O20M Mn6 W14 31.3(4) . .
O27M Mn6 W14 94.6(4) . .
O21M Mn6 W14 83.8(4) . .
O26M Mn6 W14 142.5(4) . .
O15M Mn6 W14 124.5(5) . .
O24M Mn6 W14 46.3(3) . .
W13 Mn6 W14 62.08(6) . .
Si2 O1SI Mn4 122.2(7) . .
Si2 O1SI W10 127.5(7) . .
Mn4 O1SI W10 88.9(4) . .
Si2 O1SI W4 127.0(7) . .
Mn4 O1SI W4 88.7(4) . .
W10 O1SI W4 90.7(4) . .
Mn4 O1MN K1 82.9(5) . .
Si2 O2SI W1 123.5(7) . .
Si2 O2SI W5 122.1(7) . .
W1 O2SI W5 94.0(5) . .
Si2 O2SI W9 121.8(7) . .
W1 O2SI W9 93.9(5) . .
W5 O2SI W9 93.7(5) . .
W16 O2MN Mn5 117.1(8) . .
W16 O2MN K4 101.1(6) . 4_565
Mn5 O2MN K4 141.8(7) . 4_565
W2 O2A K5 99.9(7) . 3_755
Mn3 O3MN Mn5 131.7(7) . .
Mn3 O3MN K1 92.3(5) . .
Mn5 O3MN K1 95.2(5) . .
W3 O3A K2 125.2(7) . .
W4 O4A Na1 172.1(8) . 2_645
Mn3 O4MN K1 83.9(5) . .
Si1 O5SI W17 122.6(6) . .
Si1 O5SI W6 122.4(6) . .
W17 O5SI W6 93.9(4) . .
Si1 O5SI W3 123.1(6) . .
W17 O5SI W3 93.7(4) . .
W6 O5SI W3 93.1(4) . .
W18 O5MN Mn3 116.4(8) . .
W18 O5MN K9 114.7(8) . .
Mn3 O5MN K9 112.9(7) . .
W5 O5A K4 110.7(7) . 3_656
Si1 O6SI Mn1 122.4(7) . .
Si1 O6SI W2 126.7(7) . .
Mn1 O6SI W2 88.7(4) . .
Si1 O6SI W15 127.5(7) . .
Mn1 O6SI W15 88.8(4) . .
W2 O6SI W15 91.0(4) . .
W6 O6A K6 99.9(7) . .
Si2 O6MN Mn5 122.0(7) . .
Si2 O6MN W8 126.4(7) . .
Mn5 O6MN W8 89.7(4) . .
Si2 O6MN W16 127.3(7) . .
Mn5 O6MN W16 89.0(4) . .
W8 O6MN W16 91.1(4) . .
Mn5 O7MN K11 134.0(8) . .
Mn5 O7MN K1 82.4(5) . .
K11 O7MN K1 100.8(6) . .
W7 O7A K2 128.9(8) . 4_565
Mn4 O8MN Mn3 134.2(7) . .
Mn4 O8MN K8 111.9(7) . .
Mn3 O8MN K8 108.4(7) . .
Mn4 O8MN K1 96.7(5) . .
Mn3 O8MN K1 93.7(5) . .
K8 O8MN K1 104.2(6) . .
W8 O8A K6 101.8(7) . .
W8 O8A K3 100.8(6) . .
K6 O8A K3 139.3(6) . .
W11 O9MN Mn3 115.9(7) . .
W11 O9MN K3 107.0(6) . 4_566
Mn3 O9MN K3 123.3(6) . 4_566
W11 O9MN K8 122.2(7) . .
Mn3 O9MN K8 93.4(6) . .
K3 O9MN K8 93.4(5) 4_566 .
Si2 O10M Mn3 122.4(7) . .
Si2 O10M W18 126.9(7) . .
Mn3 O10M W18 89.1(4) . .
Si2 O10M W11 127.1(7) . .
Mn3 O10M W11 88.7(4) . .
W18 O10M W11 91.0(4) . .
W10 O11M Mn4 116.3(7) . .
W10 O11M K8 122.1(7) . .
Mn4 O11M K8 92.7(6) . .
W11 O11A K4 140.8(8) . .
W11 O11A K3 92.1(6) . 4_566
K4 O11A K3 119.7(6) . 4_566
W4 O12M Mn4 117.2(7) . .
W12 O12A Na1 167.5(9) . 1_655
Mn5 O13M Mn4 133.3(7) . .
Mn5 O13M K1 94.6(5) . .
Mn4 O13M K1 93.7(5) . .
W8 O14M Mn5 115.0(7) . .
W14 O14A K2 136.1(8) . 3_756
W14 O14A K10 104.6(7) . 3_756
K2 O14A K10 60.9(5) 3_756 3_756
W1 O15 W5 120.5(7) . .
W1 O15 K9 100.9(6) . 2_645
W5 O15 K9 102.2(6) . 2_645
W15 O15A Na1 164.6(9) . 2_645
W15 O15A K10 104.2(7) . 3_756
Na1 O15A K10 90.5(7) 2_645 3_756
Mn6 O15M K11 131.0(8) . 2_745
W16 O16A K4 103.2(7) . 4_565
Mn1 O17M K7 90.9(6) . .
W1 O18 W8 143.5(7) . .
W1 O18 K9 113.7(7) . 2_645
W8 O18 K9 102.7(6) . 2_645
W7 O18M Mn2 117.3(7) . .
W7 O18M K5 123.2(6) . .
Mn2 O18M K5 91.4(5) . .
W18 O18A Na1 163.2(10) . .
W1 O19 W9 119.4(7) . .
W1 O19 K12 104.7(7) . 1_455
W9 O19 K12 98.0(6) . 1_455
W12 O19M Mn2 117.0(7) . .
W12 O19M K12 113.7(8) . .
Mn2 O19M K12 116.7(7) . .
W14 O20M Mn6 116.6(7) . .
W13 O21M Mn6 115.0(7) . .
W2 O22M Mn1 118.1(7) . .
W2 O22M K5 124.2(7) . .
Mn1 O22M K5 91.1(5) . .
W2 O22M K5 92.2(6) . 3_755
Mn1 O22M K5 141.1(7) . 3_755
K5 O22M K5 50.3(5) . 3_755
W15 O23M Mn1 117.6(7) . .
W15 O23M K7 115.4(7) . .
Mn1 O23M K7 112.5(7) . .
Si1 O24M Mn6 122.3(7) . .
Si1 O24M W13 126.7(7) . .
Mn6 O24M W13 89.4(4) . .
Si1 O24M W14 126.7(7) . .
Mn6 O24M W14 89.7(4) . .
W13 O24M W14 91.0(4) . .
Si1 O25M Mn2 121.6(7) . .
Si1 O25M W12 126.6(7) . .
Mn2 O25M W12 89.3(4) . .
Si1 O25M W7 127.8(7) . .
Mn2 O25M W7 88.9(4) . .
W12 O25M W7 91.1(4) . .
Mn2 O26M Mn6 132.9(7) . .
W6 O26 W2 144.7(7) . .
Mn6 O27M Mn1 132.8(7) . .
W7 O27 W2 161.4(8) . .
Mn1 O28M Mn2 132.8(7) . .
Mn1 O28M K5 109.9(6) . .
Mn2 O28M K5 111.0(6) . .
W3 O36 W6 120.8(7) . .
W5 O45 W4 144.3(7) . .
W5 O45 K9 111.7(6) . 2_645
W4 O45 K9 103.6(6) . 2_645
W4 O48 W8 158.7(7) . .
W4 O48 K6 106.3(6) . .
W8 O48 K6 95.0(6) . .
W9 O59 W5 122.0(7) . .
W10 O110 W11 160.2(8) . .
W1 O116 W16 143.9(7) . .
W1 O116 K12 112.8(7) . 1_455
W16 O116 K12 102.6(6) . 1_455
W11 O118 W18 119.0(7) . .
W11 O118 Na2 113.0(8) . .
W18 O118 Na2 115.1(7) . .
W13 O123 W12 161.3(8) . .
W17 O127 W12 143.8(8) . .
W17 O127 K7 112.3(7) . 2_755
W12 O127 K7 103.6(6) . 2_755
W14 O134 W13 117.3(7) . .
W15 O145 W14 160.3(8) . .
W15 O145 K10 100.1(7) . 3_756
W14 O145 K10 99.0(7) . 3_756
W18 O168 W16 160.0(8) . .
W15 O215 W2 117.3(7) . .
W15 O215 K6 115.5(7) . .
W2 O215 K6 113.8(7) . .
W3 O313 W13 144.9(7) . .
W3 O313 K7 110.6(6) . 2_755
W13 O313 K7 104.1(6) . 2_755
W3 O314 W14 144.8(8) . .
W3 O317 W17 120.3(7) . .
W3 O317 K7 101.2(6) . 2_755
W17 O317 K7 98.7(6) . 2_755
W4 O410 W10 117.3(7) . .
W5 O510 W10 142.8(8) . .
W5 O510 K4 95.0(5) . 3_656
W10 O510 K4 107.3(6) . 3_656
W6 O615 W15 143.2(7) . .
W17 O617 W6 120.4(7) . .
W17 O617 K11 118.7(7) . .
W6 O617 K11 119.3(7) . .
W7 O712 W12 117.6(7) . .
W7 O712 K10 123.5(7) . 4_565
W12 O712 K10 114.5(7) . 4_565
W17 O717 W7 143.9(7) . .
W16 O816 W8 117.6(7) . .
W16 O816 K3 135.0(7) . .
W8 O816 K3 105.1(6) . .
W9 O911 W11 143.3(7) . .
W9 O918 W18 145.3(8) . .
W9 O918 K12 113.9(7) . 1_455
W18 O918 K12 100.6(7) . 1_455
O8W K1 O19W 75.5(10) . .
O8W K1 O12W 101.2(9) . 2_755
O19W K1 O12W 109.8(10) . 2_755
O8W K1 O8MN 140.9(7) . .
O19W K1 O8MN 142.5(8) . .
O12W K1 O8MN 77.2(7) 2_755 .
O8W K1 O3MN 134.1(7) . .
O19W K1 O3MN 91.9(8) . .
O12W K1 O3MN 124.3(7) 2_755 .
O8MN K1 O3MN 57.6(4) . .
O8W K1 O13M 96.5(7) . .
O19W K1 O13M 127.7(8) . .
O12W K1 O13M 122.4(7) 2_755 .
O8MN K1 O13M 56.1(4) . .
O3MN K1 O13M 56.9(4) . .
O8W K1 O4MN 156.6(7) . .
O19W K1 O4MN 85.8(8) . .
O12W K1 O4MN 71.7(7) 2_755 .
O8MN K1 O4MN 60.8(4) . .
O3MN K1 O4MN 59.1(4) . .
O13M K1 O4MN 106.1(4) . .
O8W K1 O1MN 83.4(7) . .
O19W K1 O1MN 158.6(9) . .
O12W K1 O1MN 70.2(7) 2_755 .
O8MN K1 O1MN 58.9(4) . .
O3MN K1 O1MN 105.9(5) . .
O13M K1 O1MN 58.1(4) . .
O4MN K1 O1MN 113.4(5) . .
O8W K1 O7MN 77.5(7) . .
O19W K1 O7MN 69.5(8) . .
O12W K1 O7MN 178.7(7) 2_755 .
O8MN K1 O7MN 104.0(4) . .
O3MN K1 O7MN 57.0(4) . .
O13M K1 O7MN 58.4(4) . .
O4MN K1 O7MN 109.3(4) . .
O1MN K1 O7MN 110.0(5) . .
O8W K1 Mn3 164.1(7) . .
O19W K1 Mn3 109.5(8) . .
O12W K1 Mn3 91.3(6) 2_755 .
O8MN K1 Mn3 33.1(3) . .
O3MN K1 Mn3 33.3(3) . .
O13M K1 Mn3 68.2(3) . .
O4MN K1 Mn3 37.9(3) . .
O1MN K1 Mn3 91.8(4) . .
O7MN K1 Mn3 90.0(3) . .
O8W K1 Mn4 110.3(7) . .
O19W K1 Mn4 158.2(8) . .
O12W K1 Mn4 90.0(6) 2_755 .
O8MN K1 Mn4 31.8(3) . .
O3MN K1 Mn4 68.8(3) . .
O13M K1 Mn4 32.7(3) . .
O4MN K1 Mn4 92.3(3) . .
O1MN K1 Mn4 37.1(3) . .
O7MN K1 Mn4 90.8(3) . .
Mn3 K1 Mn4 59.49(12) . .
O8W K1 Mn5 105.2(7) . .
O19W K1 Mn5 98.9(8) . .
O12W K1 Mn5 144.9(6) 2_755 .
O8MN K1 Mn5 67.7(3) . .
O3MN K1 Mn5 32.4(3) . .
O13M K1 Mn5 32.4(3) . .
O4MN K1 Mn5 91.3(3) . .
O1MN K1 Mn5 90.3(4) . .
O7MN K1 Mn5 36.3(3) . .
Mn3 K1 Mn5 59.47(13) . .
Mn4 K1 Mn5 59.39(12) . .
O23W K2 O20W 88(3) . .
O23W K2 O10W 130(2) . .
O20W K2 O10W 131.6(12) . .
O23W K2 O3A 41(2) . .
O20W K2 O3A 82.6(11) . .
O10W K2 O3A 145.1(8) . .
O23W K2 O14A 150(2) . 3_756
O20W K2 O14A 67.1(11) . 3_756
O10W K2 O14A 66.1(7) . 3_756
O3A K2 O14A 142.3(6) . 3_756
O23W K2 O7A 57(2) . 4_566
O20W K2 O7A 145.1(12) . 4_566
O10W K2 O7A 78.5(7) . 4_566
O3A K2 O7A 72.2(5) . 4_566
O14A K2 O7A 144.4(6) 3_756 4_566
O23W K2 K10 142(2) . .
O20W K2 K10 128.1(12) . .
O10W K2 K10 16.9(6) . .
O3A K2 K10 139.5(6) . .
O14A K2 K10 61.3(5) 3_756 .
O7A K2 K10 86.0(6) 4_566 .
O23W K2 Na3 151(2) . .
O20W K2 Na3 118.2(11) . .
O10W K2 Na3 37.7(7) . .
O3A K2 Na3 127.6(6) . .
O14A K2 Na3 57.9(5) 3_756 .
O7A K2 Na3 96.4(5) 4_566 .
K10 K2 Na3 20.8(5) . .
O23W K2 W3 59(2) . .
O20W K2 W3 72.1(10) . .
O10W K2 W3 148.1(7) . .
O3A K2 W3 20.0(3) . .
O14A K2 W3 123.3(5) 3_756 .
O7A K2 W3 89.3(4) 4_566 .
K10 K2 W3 134.8(5) . .
Na3 K2 W3 116.9(4) . .
O1W K3 O16W 74.1(8) . 4_565
O1W K3 O816 69.4(6) . .
O16W K3 O816 110.8(8) 4_565 .
O1W K3 O9MN 67.0(6) . 4_565
O16W K3 O9MN 79.0(7) 4_565 4_565
O816 K3 O9MN 130.3(6) . 4_565
O1W K3 K9 145.1(7) . 4_565
O16W K3 K9 87.4(8) 4_565 4_565
O816 K3 K9 145.5(6) . 4_565
O9MN K3 K9 80.7(5) 4_565 4_565
O1W K3 O8A 78.5(6) . .
O16W K3 O8A 62.7(7) 4_565 .
O816 K3 O8A 53.8(4) . .
O9MN K3 O8A 134.2(6) 4_565 .
K9 K3 O8A 119.1(6) 4_565 .
O1W K3 O11A 60.2(6) . 4_565
O16W K3 O11A 121.3(8) 4_565 4_565
O816 K3 O11A 86.6(5) . 4_565
O9MN K3 O11A 51.2(4) 4_565 4_565
K9 K3 O11A 109.3(6) 4_565 4_565
O8A K3 O11A 131.6(5) . 4_565
O1W K3 W8 68.6(5) . .
O16W K3 W8 83.5(7) 4_565 .
O816 K3 W8 28.8(3) . .
O9MN K3 W8 135.2(5) 4_565 .
K9 K3 W8 139.4(5) 4_565 .
O8A K3 W8 25.6(3) . .
O11A K3 W8 109.1(4) 4_565 .
O1W K3 W11 68.6(5) . 4_565
O16W K3 W11 105.1(7) 4_565 4_565
O816 K3 W11 112.7(4) . 4_565
O9MN K3 W11 27.0(3) 4_565 4_565
K9 K3 W11 88.9(5) 4_565 4_565
O8A K3 W11 147.1(5) . 4_565
O11A K3 W11 26.5(3) 4_565 4_565
W8 K3 W11 131.7(3) . 4_565
O1W K3 Na4 135.5(6) . 3_655
O16W K3 Na4 150.2(8) 4_565 3_655
O816 K3 Na4 83.3(5) . 3_655
O9MN K3 Na4 112.6(5) 4_565 3_655
K9 K3 Na4 68.7(5) 4_565 3_655
O8A K3 Na4 113.1(5) . 3_655
O11A K3 Na4 84.5(5) 4_565 3_655
W8 K3 Na4 102.9(4) . 3_655
W11 K3 Na4 92.3(4) 4_565 3_655
O1W K3 K8 37.5(5) . 4_565
O16W K3 K8 47.9(7) 4_565 4_565
O816 K3 K8 104.7(5) . 4_565
O9MN K3 K8 45.3(4) 4_565 4_565
K9 K3 K8 109.0(5) 4_565 4_565
O8A K3 K8 89.1(4) . 4_565
O11A K3 K8 73.8(4) 4_565 4_565
W8 K3 K8 93.6(3) . 4_565
W11 K3 K8 63.9(3) 4_565 4_565
Na4 K3 K8 156.2(5) 3_655 4_565
O11A K4 O6W 122.6(7) . 3_656
O11A K4 O5A 150.5(6) . 3_656
O6W K4 O5A 62.3(6) 3_656 3_656
O11A K4 O2MN 90.3(5) . 4_566
O6W K4 O2MN 80.3(6) 3_656 4_566
O5A K4 O2MN 60.9(5) 3_656 4_566
O11A K4 O16A 70.2(5) . 4_566
O6W K4 O16A 59.6(6) 3_656 4_566
O5A K4 O16A 94.1(5) 3_656 4_566
O2MN K4 O16A 52.1(5) 4_566 4_566
O11A K4 O21W 109.7(8) . 3_756
O6W K4 O21W 120.5(9) 3_656 3_756
O5A K4 O21W 86.0(8) 3_656 3_756
O2MN K4 O21W 127.9(8) 4_566 3_756
O16A K4 O21W 179.9(9) 4_566 3_756
O11A K4 O510 157.3(6) . 3_656
O6W K4 O510 68.6(6) 3_656 3_656
O5A K4 O510 50.9(4) 3_656 3_656
O2MN K4 O510 111.8(5) 4_566 3_656
O16A K4 O510 127.3(6) 4_566 3_656
O21W K4 O510 52.9(7) 3_756 3_656
O11A K4 W16 82.0(4) . 4_566
O6W K4 W16 64.4(5) 3_656 4_566
O5A K4 W16 74.8(4) 3_656 4_566
O2MN K4 W16 27.3(3) 4_566 4_566
O16A K4 W16 25.2(3) 4_566 4_566
O21W K4 W16 154.8(8) 3_756 4_566
O510 K4 W16 120.0(4) 3_656 4_566
O11A K4 W5 170.0(5) . 3_656
O6W K4 W5 64.8(5) 3_656 3_656
O5A K4 W5 23.4(3) 3_656 3_656
O2MN K4 W5 84.3(4) 4_566 3_656
O16A K4 W5 112.4(5) 4_566 3_656
O21W K4 W5 67.8(7) 3_756 3_656
O510 K4 W5 27.7(3) 3_656 3_656
W16 K4 W5 96.7(3) 4_566 3_656
O28M K5 K5 117.1(9) . 3_755
O28M K5 O2W 91.7(7) . .
K5 K5 O2W 109.8(9) 3_755 .
O28M K5 O24W 108.5(10) . 3_755
K5 K5 O24W 91.5(10) 3_755 3_755
O2W K5 O24W 140.2(10) . 3_755
O28M K5 O2A 132.6(7) . 3_755
K5 K5 O2A 110.3(8) 3_755 3_755
O2W K5 O2A 70.9(6) . 3_755
O24W K5 O2A 70.2(9) 3_755 3_755
O28M K5 O22M 53.6(5) . .
K5 K5 O22M 66.3(6) 3_755 .
O2W K5 O22M 93.4(6) . .
O24W K5 O22M 126.3(10) 3_755 .
O2A K5 O22M 162.2(6) 3_755 .
O28M K5 O18M 53.6(4) . .
K5 K5 O18M 100.3(8) 3_755 .
O2W K5 O18M 142.3(7) . .
O24W K5 O18M 57.7(8) 3_755 .
O2A K5 O18M 119.5(6) 3_755 .
O22M K5 O18M 78.1(5) . .
O28M K5 O22M 164.2(7) . 3_755
K5 K5 O22M 63.4(6) 3_755 3_755
O2W K5 O22M 103.1(7) . 3_755
O24W K5 O22M 56.3(8) 3_755 3_755
O2A K5 O22M 50.4(4) 3_755 3_755
O22M K5 O22M 129.7(5) . 3_755
O18M K5 O22M 110.6(5) . 3_755
O28M K5 Mn1 28.3(3) . .
K5 K5 Mn1 96.6(7) 3_755 .
O2W K5 Mn1 80.3(5) . .
O24W K5 Mn1 131.6(9) 3_755 .
O2A K5 Mn1 145.7(5) 3_755 .
O22M K5 Mn1 30.4(3) . .
O18M K5 Mn1 73.9(4) . .
O22M K5 Mn1 159.8(5) 3_755 .
O28M K5 Mn2 28.2(3) . .
K5 K5 Mn2 122.3(8) 3_755 .
O2W K5 Mn2 112.2(6) . .
O24W K5 Mn2 80.5(8) 3_755 .
O2A K5 Mn2 119.6(5) 3_755 .
O22M K5 Mn2 73.5(4) . .
O18M K5 Mn2 30.1(3) . .
O22M K5 Mn2 136.7(5) 3_755 .
Mn1 K5 Mn2 55.1(2) . .
O28M K5 W2 158.4(6) . 3_755
K5 K5 W2 84.4(6) 3_755 3_755
O2W K5 W2 78.0(5) . 3_755
O24W K5 W2 70.9(8) 3_755 3_755
O2A K5 W2 25.9(3) 3_755 3_755
O22M K5 W2 144.8(5) . 3_755
O18M K5 W2 128.4(5) . 3_755
O22M K5 W2 28.5(3) 3_755 3_755
Mn1 K5 W2 157.2(4) . 3_755
Mn2 K5 W2 141.5(4) . 3_755
O25W K6 O215 115.3(10) . .
O25W K6 O4W 114.6(10) . .
O215 K6 O4W 100.7(7) . .
O25W K6 O8A 62.1(8) . .
O215 K6 O8A 162.2(8) . .
O4W K6 O8A 67.4(6) . .
O25W K6 O48 85.1(9) . .
O215 K6 O48 144.2(7) . .
O4W K6 O48 96.0(7) . .
O8A K6 O48 53.0(5) . .
O25W K6 O6A 155.7(10) . .
O215 K6 O6A 88.5(6) . .
O4W K6 O6A 61.9(6) . .
O8A K6 O6A 96.7(6) . .
O48 K6 O6A 71.9(5) . .
O25W K6 Na4 27.0(8) . .
O215 K6 Na4 88.6(6) . .
O4W K6 Na4 120.0(7) . .
O8A K6 Na4 86.5(6) . .
O48 K6 Na4 110.0(6) . .
O6A K6 Na4 176.8(7) . .
O25W K6 W8 79.7(8) . .
O215 K6 W8 165.0(7) . .
O4W K6 W8 71.9(6) . .
O8A K6 W8 26.0(3) . .
O48 K6 W8 30.1(3) . .
O6A K6 W8 76.5(4) . .
Na4 K6 W8 106.4(5) . .
O25W K6 W6 175.4(10) . .
O215 K6 W6 62.4(4) . .
O4W K6 W6 70.1(5) . .
O8A K6 W6 121.4(6) . .
O48 K6 W6 94.8(5) . .
O6A K6 W6 26.1(3) . .
Na4 K6 W6 151.0(6) . .
W8 K6 W6 102.6(4) . .
O25W K6 W2 123.4(9) . .
O215 K6 W2 27.0(3) . .
O4W K6 W2 74.1(6) . .
O8A K6 W2 137.6(6) . .
O48 K6 W2 151.5(6) . .
O6A K6 W2 80.0(5) . .
Na4 K6 W2 97.9(5) . .
W8 K6 W2 144.9(5) . .
W6 K6 W2 56.7(2) . .
O25W K6 W15 119.4(9) . .
O215 K6 W15 26.2(3) . .
O4W K6 W15 116.6(7) . .
O8A K6 W15 171.5(6) . .
O48 K6 W15 118.5(5) . .
O6A K6 W15 79.7(5) . .
Na4 K6 W15 97.1(5) . .
W8 K6 W15 146.2(5) . .
W6 K6 W15 56.6(2) . .
W2 K6 W15 49.7(2) . .
O25W K6 W4 91.4(8) . .
O215 K6 W4 119.2(6) . .
O4W K6 W4 116.6(6) . .
O8A K6 W4 78.5(5) . .
O48 K6 W4 26.6(3) . .
O6A K6 W4 71.6(4) . .
Na4 K6 W4 108.8(5) . .
W8 K6 W4 56.7(2) . .
W6 K6 W4 86.6(3) . .
W2 K6 W4 137.0(5) . .
W15 K6 W4 93.1(4) . .
O7W K7 O3W 96.6(9) . .
O7W K7 O23M 122.4(9) . .
O3W K7 O23M 126.5(8) . .
O7W K7 O127 108.8(8) . 2_745
O3W K7 O127 123.3(8) . 2_745
O23M K7 O127 80.1(6) . 2_745
O7W K7 O313 105.3(8) . 2_745
O3W K7 O313 62.9(6) . 2_745
O23M K7 O313 126.6(7) . 2_745
O127 K7 O313 61.8(5) 2_745 2_745
O7W K7 O317 151.6(9) . 2_745
O3W K7 O317 84.2(7) . 2_745
O23M K7 O317 77.2(6) . 2_745
O127 K7 O317 50.6(5) 2_745 2_745
O313 K7 O317 49.9(4) 2_745 2_745
O7W K7 O17M 159.4(9) . .
O3W K7 O17M 75.1(7) . .
O23M K7 O17M 55.3(5) . .
O127 K7 O17M 91.3(6) 2_745 .
O313 K7 O17M 87.9(6) 2_745 .
O317 K7 O17M 47.8(4) 2_745 .
O7W K7 W12 79.5(7) . 2_745
O3W K7 W12 126.6(7) . 2_745
O23M K7 W12 97.6(5) . 2_745
O127 K7 W12 29.4(3) 2_745 2_745
O313 K7 W12 67.0(4) 2_745 2_745
O317 K7 W12 77.4(4) 2_745 2_745
O17M K7 W12 120.7(6) . 2_745
O7W K7 W13 77.3(7) . 2_745
O3W K7 W13 70.8(6) . 2_745
O23M K7 W13 146.2(6) . 2_745
O127 K7 W13 66.9(4) 2_745 2_745
O313 K7 W13 28.4(3) 2_745 2_745
O317 K7 W13 76.2(4) 2_745 2_745
O17M K7 W13 116.2(6) . 2_745
W12 K7 W13 56.2(2) 2_745 2_745
O7W K7 Mn1 136.8(8) . .
O3W K7 Mn1 100.4(7) . .
O23M K7 Mn1 26.2(3) . .
O127 K7 Mn1 94.4(5) 2_745 .
O313 K7 Mn1 117.8(6) 2_745 .
O317 K7 Mn1 70.1(4) 2_745 .
O17M K7 Mn1 32.5(3) . .
W12 K7 Mn1 118.7(4) 2_745 .
W13 K7 Mn1 145.9(5) 2_745 .
O7W K7 W15 98.1(7) . .
O3W K7 W15 141.6(7) . .
O23M K7 W15 24.4(3) . .
O127 K7 W15 84.7(5) 2_745 .
O313 K7 W15 143.7(6) 2_745 .
O317 K7 W15 98.6(5) 2_745 .
O17M K7 W15 78.8(5) . .
W12 K7 W15 91.0(4) 2_745 .
W13 K7 W15 147.2(5) 2_745 .
Mn1 K7 W15 47.1(2) . .
O7W K7 W17 133.9(8) . 2_745
O3W K7 W17 111.5(7) . 2_745
O23M K7 W17 68.1(4) . 2_745
O127 K7 W17 25.1(3) 2_745 2_745
O313 K7 W17 61.5(4) 2_745 2_745
O317 K7 W17 28.6(3) 2_745 2_745
O17M K7 W17 66.3(4) . 2_745
W12 K7 W17 54.4(2) 2_745 2_745
W13 K7 W17 78.5(3) 2_745 2_745
Mn1 K7 W17 74.4(3) . 2_745
W15 K7 W17 82.2(3) . 2_745
O8MN K8 O17W 110.7(10) . .
O8MN K8 O1W 117.2(8) . 4_566
O17W K8 O1W 91.5(9) . 4_566
O8MN K8 O12W 76.6(8) . 2_755
O17W K8 O12W 124.9(11) . 2_755
O1W K8 O12W 135.3(10) 4_566 2_755
O8MN K8 O9MN 54.6(5) . .
O17W K8 O9MN 117.3(9) . .
O1W K8 O9MN 62.9(6) 4_566 .
O12W K8 O9MN 110.7(8) 2_755 .
O8MN K8 O4W 145.6(9) . 4_566
O17W K8 O4W 103.4(9) . 4_566
O1W K8 O4W 64.6(7) 4_566 4_566
O12W K8 O4W 80.8(8) 2_755 4_566
O9MN K8 O4W 112.3(7) . 4_566
O8MN K8 O11M 52.8(5) . .
O17W K8 O11M 58.0(8) . .
O1W K8 O11M 113.1(8) 4_566 .
O12W K8 O11M 108.6(8) 2_755 .
O9MN K8 O11M 80.0(5) . .
O4W K8 O11M 161.4(8) 4_566 .
O8MN K8 O5W 135.6(8) . 4_566
O17W K8 O5W 71.9(9) . 4_566
O1W K8 O5W 106.8(8) 4_566 4_566
O12W K8 O5W 68.0(8) 2_755 4_566
O9MN K8 O5W 165.1(8) . 4_566
O4W K8 O5W 52.8(6) 4_566 4_566
O11M K8 O5W 114.8(7) . 4_566
O8MN K8 O16W 95.6(8) . .
O17W K8 O16W 151.3(11) . .
O1W K8 O16W 65.6(8) 4_566 .
O12W K8 O16W 71.1(9) 2_755 .
O9MN K8 O16W 68.8(7) . .
O4W K8 O16W 52.2(7) 4_566 .
O11M K8 O16W 145.5(8) . .
O5W K8 O16W 97.4(8) 4_566 .
O8MN K8 Mn3 29.0(4) . .
O17W K8 Mn3 129.4(9) . .
O1W K8 Mn3 92.1(6) 4_566 .
O12W K8 Mn3 83.9(7) 2_755 .
O9MN K8 Mn3 30.6(3) . .
O4W K8 Mn3 123.5(7) 4_566 .
O11M K8 Mn3 74.3(4) . .
O5W K8 Mn3 151.9(7) 4_566 .
O16W K8 Mn3 71.3(6) . .
O8MN K8 Mn4 27.4(3) . .
O17W K8 Mn4 85.2(8) . .
O1W K8 Mn4 129.9(7) 4_566 .
O12W K8 Mn4 82.9(7) 2_755 .
O9MN K8 Mn4 74.6(4) . .
O4W K8 Mn4 163.7(7) 4_566 .
O11M K8 Mn4 29.9(3) . .
O5W K8 Mn4 119.2(7) 4_566 .
O16W K8 Mn4 122.5(7) . .
Mn3 K8 Mn4 55.2(3) . .
O8MN K8 K11 153.8(7) . 4_566
O17W K8 K11 43.5(7) . 4_566
O1W K8 K11 74.7(6) 4_566 4_566
O12W K8 K11 112.3(8) 2_755 4_566
O9MN K8 K11 133.7(6) . 4_566
O4W K8 K11 59.9(6) 4_566 4_566
O11M K8 K11 101.5(6) . 4_566
O5W K8 K11 44.3(5) 4_566 4_566
O16W K8 K11 110.5(7) . 4_566
Mn3 K8 K11 163.6(6) . 4_566
Mn4 K8 K11 126.9(5) . 4_566
O5MN K9 O25W 131.2(10) . 2_655
O5MN K9 O18 124.1(8) . 2_655
O25W K9 O18 102.7(9) 2_655 2_655
O5MN K9 K3 94.1(7) . 4_566
O25W K9 K3 76.7(8) 2_655 4_566
O18 K9 K3 114.4(7) 2_655 4_566
O5MN K9 O45 79.8(6) . 2_655
O25W K9 O45 117.4(9) 2_655 2_655
O18 K9 O45 60.3(5) 2_655 2_655
K3 K9 O45 165.3(8) 4_566 2_655
O5MN K9 O15 75.9(6) . 2_655
O25W K9 O15 150.8(10) 2_655 2_655
O18 K9 O15 48.6(4) 2_655 2_655
K3 K9 O15 116.9(7) 4_566 2_655
O45 K9 O15 48.8(4) 2_655 2_655
O5MN K9 W18 25.3(4) . .
O25W K9 W18 106.7(9) 2_655 .
O18 K9 W18 142.3(7) 2_655 .
K3 K9 W18 95.2(5) 4_566 .
O45 K9 W18 85.1(5) 2_655 .
O15 K9 W18 98.0(5) 2_655 .
O5MN K9 W8 145.0(7) . 2_655
O25W K9 W8 75.3(8) 2_655 2_655
O18 K9 W8 29.2(3) 2_655 2_655
K3 K9 W8 116.7(6) 4_566 2_655
O45 K9 W8 66.2(4) 2_655 2_655
O15 K9 W8 75.5(4) 2_655 2_655
W18 K9 W8 147.1(5) . 2_655
O5MN K9 Mn3 26.6(4) . .
O25W K9 Mn3 138.8(9) 2_655 .
O18 K9 Mn3 115.9(6) 2_655 .
K3 K9 Mn3 74.8(5) 4_566 .
O45 K9 Mn3 94.9(5) 2_655 .
O15 K9 Mn3 70.0(4) 2_655 .
W18 K9 Mn3 48.1(2) . .
W8 K9 Mn3 144.9(5) 2_655 .
O5MN K9 W4 97.1(6) . 2_655
O25W K9 W4 89.3(8) 2_655 2_655
O18 K9 W4 65.8(4) 2_655 2_655
K3 K9 W4 165.7(7) 4_566 2_655
O45 K9 W4 28.1(3) 2_655 2_655
O15 K9 W4 74.6(4) 2_655 2_655
W18 K9 W4 91.3(4) . 2_655
W8 K9 W4 55.8(3) 2_655 2_655
Mn3 K9 W4 118.6(5) . 2_655
O5MN K9 Na4 113.2(7) . 2_655
O25W K9 Na4 19.2(7) 2_655 2_655
O18 K9 Na4 121.8(7) 2_655 2_655
K3 K9 Na4 67.8(5) 4_566 2_655
O45 K9 Na4 126.8(7) 2_655 2_655
O15 K9 Na4 170.0(7) 2_655 2_655
W18 K9 Na4 90.1(5) . 2_655
W8 K9 Na4 94.5(5) 2_655 2_655
Mn3 K9 Na4 119.9(6) . 2_655
W4 K9 Na4 99.5(5) 2_655 2_655
O5MN K9 K6 134.1(7) . 2_655
O25W K9 K6 33.5(7) 2_655 2_655
O18 K9 K6 82.0(5) 2_655 2_655
K3 K9 K6 109.1(6) 4_566 2_655
O45 K9 K6 84.3(5) 2_655 2_655
O15 K9 K6 122.3(6) 2_655 2_655
W18 K9 K6 111.0(5) . 2_655
W8 K9 K6 53.0(3) 2_655 2_655
Mn3 K9 K6 158.9(6) . 2_655
W4 K9 K6 56.6(3) 2_655 2_655
Na4 K9 K6 48.6(4) 2_655 2_655
O10W K10 Na3 176(3) . .
O10W K10 O14W 134(2) . 4_666
Na3 K10 O14W 50.0(12) . 4_666
O10W K10 O14A 84(2) . 3_756
Na3 K10 O14A 91.7(12) . 3_756
O14W K10 O14A 141.5(10) 4_666 3_756
O10W K10 O145 82(2) . 3_756
Na3 K10 O145 96.6(12) . 3_756
O14W K10 O145 123.8(9) 4_666 3_756
O14A K10 O145 54.4(5) 3_756 3_756
O10W K10 K2 61(2) . .
Na3 K10 K2 115.6(13) . .
O14W K10 K2 129.7(9) 4_666 .
O14A K10 K2 57.8(5) 3_756 .
O145 K10 K2 104.1(7) 3_756 .
O10W K10 O15A 102(2) . 3_756
Na3 K10 O15A 80.6(12) . 3_756
O14W K10 O15A 74.8(8) 4_666 3_756
O14A K10 O15A 105.8(7) 3_756 3_756
O145 K10 O15A 53.7(5) 3_756 3_756
K2 K10 O15A 155.4(8) . 3_756
O10W K10 O712 58(2) . 4_566
Na3 K10 O712 126.0(13) . 4_566
O14W K10 O712 77.1(8) 4_666 4_566
O14A K10 O712 138.9(8) 3_756 4_566
O145 K10 O712 125.2(8) 3_756 4_566
K2 K10 O712 88.2(6) . 4_566
O15A K10 O712 96.9(7) 3_756 4_566
O10W K10 W14 79(2) . 3_756
Na3 K10 W14 98.2(12) . 3_756
O14W K10 W14 143.0(9) 4_666 3_756
O14A K10 W14 25.6(3) 3_756 3_756
O145 K10 W14 29.3(3) 3_756 3_756
K2 K10 W14 77.2(5) . 3_756
O15A K10 W14 82.4(5) 3_756 3_756
O712 K10 W14 135.3(7) 4_566 3_756
O10W K10 W15 90(2) . 3_756
Na3 K10 W15 91.1(12) . 3_756
O14W K10 W15 99.2(8) 4_666 3_756
O14A K10 W15 82.6(5) 3_756 3_756
O145 K10 W15 28.8(3) 3_756 3_756
K2 K10 W15 131.0(7) . 3_756
O15A K10 W15 25.3(3) 3_756 3_756
O712 K10 W15 109.2(6) 4_566 3_756
W14 K10 W15 58.0(3) 3_756 3_756
O10W K10 Na1 118(2) . 4_666
Na3 K10 Na1 65.7(11) . 4_666
O14W K10 Na1 38.5(7) 4_666 4_666
O14A K10 Na1 136.5(7) 3_756 4_666
O145 K10 Na1 90.2(6) 3_756 4_666
K2 K10 Na1 165.1(7) . 4_666
O15A K10 Na1 37.2(4) 3_756 4_666
O712 K10 Na1 80.1(5) 4_566 4_666
W14 K10 Na1 117.7(5) 3_756 4_666
W15 K10 Na1 62.5(4) 3_756 4_666
O7MN K11 O15M 81.9(7) . 2_755
O7MN K11 O617 115.4(8) . .
O15M K11 O617 118.6(8) 2_755 .
O7MN K11 O17W 98.0(9) . 4_565
O15M K11 O17W 79.2(9) 2_755 4_565
O617 K11 O17W 143.3(10) . 4_565
O7MN K11 O5W 133.1(9) . .
O15M K11 O5W 138.1(9) 2_755 .
O617 K11 O5W 71.8(7) . .
O17W K11 O5W 74.3(9) 4_565 .
O7MN K11 O8W 77.4(8) . .
O15M K11 O8W 67.0(7) 2_755 .
O617 K11 O8W 61.6(7) . .
O17W K11 O8W 146.2(10) 4_565 .
O5W K11 O8W 132.7(9) . .
O7MN K11 W17 134.3(7) . .
O15M K11 W17 101.3(6) 2_755 .
O617 K11 W17 24.9(3) . .
O17W K11 W17 127.6(8) 4_565 .
O5W K11 W17 71.7(6) . .
O8W K11 W17 63.0(6) . .
O7MN K11 W6 98.3(6) . .
O15M K11 W6 137.3(7) 2_755 .
O617 K11 W6 24.9(3) . .
O17W K11 W6 141.8(8) 4_565 .
O5W K11 W6 69.3(6) . .
O8W K11 W6 71.4(6) . .
W17 K11 W6 49.3(2) . .
O7MN K11 K8 94.0(6) . 4_565
O15M K11 K8 118.8(7) 2_755 4_565
O617 K11 K8 117.9(7) . 4_565
O17W K11 K8 40.7(7) 4_565 4_565
O5W K11 K8 50.1(6) . 4_565
O8W K11 K8 169.2(8) . 4_565
W17 K11 K8 121.7(5) . 4_565
W6 K11 K8 103.8(5) . 4_565
O7MN K11 K1 43.8(4) . .
O15M K11 K1 72.3(5) 2_755 .
O617 K11 K1 82.4(5) . .
O17W K11 K1 134.2(8) 4_565 .
O5W K11 K1 147.2(7) . .
O8W K11 K1 33.9(5) . .
W17 K11 K1 93.2(4) . .
W6 K11 K1 78.8(3) . .
K8 K11 K1 136.7(5) 4_565 .
O19M K12 O918 83.2(7) . 1_655
O19M K12 O14W 100.1(9) . 1_655
O918 K12 O14W 103.4(9) 1_655 1_655
O19M K12 O116 123.4(8) . 1_655
O918 K12 O116 59.8(5) 1_655 1_655
O14W K12 O116 127.5(10) 1_655 1_655
O19M K12 O19 76.4(6) . 1_655
O918 K12 O19 48.9(5) 1_655 1_655
O14W K12 O19 152.1(10) 1_655 1_655
O116 K12 O19 47.1(5) 1_655 1_655
O19M K12 W18 102.4(7) . 1_655
O918 K12 W18 29.6(3) 1_655 1_655
O14W K12 W18 77.9(7) 1_655 1_655
O116 K12 W18 66.1(5) 1_655 1_655
O19 K12 W18 76.0(5) 1_655 1_655
O19M K12 W12 25.6(4) . .
O918 K12 W12 88.3(6) 1_655 .
O14W K12 W12 74.5(7) 1_655 .
O116 K12 W12 143.1(7) 1_655 .
O19 K12 W12 98.6(6) 1_655 .
W18 K12 W12 95.9(5) 1_655 .
O19M K12 Mn2 25.3(4) . .
O918 K12 Mn2 95.6(6) 1_655 .
O14W K12 Mn2 118.4(8) 1_655 .
O116 K12 Mn2 112.8(6) 1_655 .
O19 K12 Mn2 69.0(5) 1_655 .
W18 K12 Mn2 121.3(6) 1_655 .
W12 K12 Mn2 47.8(3) . .
O19M K12 W16 146.0(8) . 1_655
O918 K12 W16 65.5(5) 1_655 1_655
O14W K12 W16 99.8(8) 1_655 1_655
O116 K12 W16 28.0(3) 1_655 1_655
O19 K12 W16 73.1(5) 1_655 1_655
W18 K12 W16 55.8(3) 1_655 1_655
W12 K12 W16 151.5(6) . 1_655
Mn2 K12 W16 140.8(6) . 1_655
O19M K12 Na1 81.0(6) . 1_655
O918 K12 Na1 76.0(5) 1_655 1_655
O14W K12 Na1 31.8(6) 1_655 1_655
O116 K12 Na1 122.7(7) 1_655 1_655
O19 K12 Na1 122.0(6) 1_655 1_655
W18 K12 Na1 57.8(3) 1_655 1_655
W12 K12 Na1 57.9(3) . 1_655
Mn2 K12 Na1 105.4(5) . 1_655
W16 K12 Na1 102.7(5) 1_655 1_655
O4A Na1 O18A 87.7(6) 2_655 .
O4A Na1 O12A 168.1(9) 2_655 1_455
O18A Na1 O12A 91.7(6) . 1_455
O4A Na1 O15A 91.9(6) 2_655 2_655
O18A Na1 O15A 178.6(9) . 2_655
O12A Na1 O15A 88.3(6) 1_455 2_655
O4A Na1 O14W 87.5(9) 2_655 .
O18A Na1 O14W 76.9(9) . .
O12A Na1 O14W 80.8(9) 1_455 .
O15A Na1 O14W 101.8(10) 2_655 .
O4A Na1 Na3 78.3(6) 2_655 4_465
O18A Na1 Na3 116.4(8) . 4_465
O12A Na1 Na3 91.3(6) 1_455 4_465
O15A Na1 Na3 62.2(6) 2_655 4_465
O14W Na1 Na3 41.3(8) . 4_465
O4A Na1 K10 100.1(6) 2_655 4_465
O18A Na1 K10 126.5(7) . 4_465
O12A Na1 K10 70.8(6) 1_455 4_465
O15A Na1 K10 52.3(5) 2_655 4_465
O14W Na1 K10 51.1(8) . 4_465
Na3 Na1 K10 23.6(5) 4_465 4_465
O4A Na1 K6 57.5(5) 2_655 2_655
O18A Na1 K6 116.8(6) . 2_655
O12A Na1 K6 132.3(6) 1_455 2_655
O15A Na1 K6 64.0(5) 2_655 2_655
O14W Na1 K6 139.7(9) . 2_655
Na3 Na1 K6 106.4(5) 4_465 2_655
K10 Na1 K6 111.6(4) 4_465 2_655
O4A Na1 K12 116.8(6) 2_655 1_455
O18A Na1 K12 53.7(5) . 1_455
O12A Na1 K12 54.5(5) 1_455 1_455
O15A Na1 K12 125.5(6) 2_655 1_455
O14W Na1 K12 41.3(8) . 1_455
Na3 Na1 K12 78.7(5) 4_465 1_455
K10 Na1 K12 76.5(5) 4_465 1_455
K6 Na1 K12 170.3(5) 2_655 1_455
O4A Na1 K9 58.3(5) 2_655 .
O18A Na1 K9 54.4(5) . .
O12A Na1 K9 129.9(6) 1_455 .
O15A Na1 K9 126.4(6) 2_655 .
O14W Na1 K9 118.1(8) . .
Na3 Na1 K9 134.6(5) 4_465 .
K10 Na1 K9 157.9(5) 4_465 .
K6 Na1 K9 62.5(4) 2_655 .
K12 Na1 K9 108.0(4) 1_455 .
O4A Na1 K7 134.9(6) 2_655 2_655
O18A Na1 K7 125.7(6) . 2_655
O12A Na1 K7 53.4(5) 1_455 2_655
O15A Na1 K7 55.3(5) 2_655 2_655
O14W Na1 K7 125.6(8) . 2_655
Na3 Na1 K7 105.7(5) 4_465 2_655
K10 Na1 K7 83.9(4) 4_465 2_655
K6 Na1 K7 79.0(4) 2_655 2_655
K12 Na1 K7 107.8(4) 1_455 2_655
K9 Na1 K7 113.9(5) . 2_655
O7W Na2 O118 112.4(11) 2_655 .
O7W Na2 Na4 32.4(7) 2_655 2_655
O118 Na2 Na4 83.9(7) . 2_655
O7W Na2 K7 30.8(7) 2_655 2_655
O118 Na2 K7 136.3(8) . 2_655
Na4 Na2 K7 63.1(5) 2_655 2_655
K10 Na3 O14W 99.5(15) . 4_666
K10 Na3 O10W 1.6(11) . .
O14W Na3 O10W 101.0(13) 4_666 .
K10 Na3 O18W 121.0(15) . 3_756
O14W Na3 O18W 121.3(13) 4_666 3_756
O10W Na3 O18W 120.3(12) . 3_756
K10 Na3 O22W 153.5(17) . .
O14W Na3 O22W 75.7(12) 4_666 .
O10W Na3 O22W 153.2(14) . .
O18W Na3 O22W 82.0(11) 3_756 .
K10 Na3 Na1 90.7(12) . 4_666
O14W Na3 Na1 42.8(9) 4_666 4_666
O10W Na3 Na1 92.3(9) . 4_666
O18W Na3 Na1 92.6(8) 3_756 4_666
O22W Na3 Na1 101.9(10) . 4_666
K10 Na3 K2 43.6(10) . .
O14W Na3 K2 118.4(11) 4_666 .
O10W Na3 K2 42.3(7) . .
O18W Na3 K2 120.3(9) 3_756 .
O22W Na3 K2 115.4(10) . .
Na1 Na3 K2 132.1(7) 4_666 .
O25W Na4 O7W 133.6(17) . .
O25W Na4 K6 45.3(12) . .
O7W Na4 K6 108.5(10) . .
O25W Na4 Na2 119.9(14) . 2_645
O7W Na4 Na2 35.1(8) . 2_645
K6 Na4 Na2 125.5(7) . 2_645
O25W Na4 K3 63.2(13) . 3_655
O7W Na4 K3 121.3(10) . 3_655
K6 Na4 K3 108.5(6) . 3_655
Na2 Na4 K3 86.1(5) 2_645 3_655
O25W Na4 K9 33.4(12) . 2_645
O7W Na4 K9 113.7(10) . 2_645
K6 Na4 K9 71.9(5) . 2_645
Na2 Na4 K9 88.7(6) 2_645 2_645
K3 Na4 K9 43.5(4) 3_655 2_645
O25W Na4 K7 129.5(14) . .
O7W Na4 K7 29.7(7) . .
K6 Na4 K7 88.8(5) . .
Na2 Na4 K7 64.8(5) 2_645 .
K3 Na4 K7 150.9(6) 3_655 .
K9 Na4 K7 129.3(6) 2_645 .
K3 O1W K8 106.3(8) . 4_565
K6 O4W K8 161.3(9) . 4_565
K11 O5W K8 85.6(7) . 4_565
Na4 O7W Na2 112.5(12) . 2_645
Na4 O7W K7 125.7(12) . .
Na2 O7W K7 121.7(12) 2_645 .
K1 O8W K11 103.8(10) . .
K10 O10W Na3 2.8(19) . .
K10 O10W K2 102(2) . .
Na3 O10W K2 100.0(10) . .
K1 O12W K8 101.8(10) 2_745 2_745
Na3 O14W Na1 95.9(12) 4_465 .
Na3 O14W K10 30.5(8) 4_465 4_465
Na1 O14W K10 90.4(10) . 4_465
Na3 O14W K12 140.8(14) 4_465 1_455
Na1 O14W K12 106.8(12) . 1_455
K10 O14W K12 116.2(11) 4_465 1_455
K3 O16W K8 93.1(9) 4_566 .
K8 O17W K11 95.8(11) . 4_566
Na4 O25W K6 107.8(17) . .
Na4 O25W K9 127.4(18) . 2_645
K6 O25W K9 110.6(12) . 2_645

loop_
_geom_bond_atom_site_label_1
_geom_bond_atom_site_label_2
_geom_bond_distance
_geom_bond_site_symmetry_2
Si1 O6SI 1.607(13) .
Si1 O25M 1.619(13) .
Si1 O24M 1.622(13) .
Si1 O5SI 1.630(13) .
Si2 O1SI 1.600(13) .
Si2 O10M 1.613(13) .
Si2 O2SI 1.639(13) .
Si2 O6MN 1.639(13) .
W1 O1A 1.701(15) .
W1 O116 1.879(13) .
W1 O18 1.901(13) .
W1 O19 1.920(15) .
W1 O15 1.936(13) .
W1 O2SI 2.294(13) .
W2 O2A 1.700(14) .
W2 O22M 1.827(14) .
W2 O27 1.929(14) .
W2 O215 1.948(13) .
W2 O26 1.967(13) .
W2 O6SI 2.319(12) .
W2 Mn1 3.207(3) .
W2 K5 3.831(15) 3_755
W2 K6 3.927(17) .
W3 O3A 1.726(14) .
W3 O314 1.879(14) .
W3 O313 1.885(13) .
W3 O317 1.924(14) .
W3 O36 1.938(13) .
W3 O5SI 2.326(12) .
W3 K7 4.106(18) 2_755
W3 K2 4.134(12) .
W4 O4A 1.720(13) .
W4 O12M 1.850(13) .
W4 O48 1.900(12) .
W4 O410 1.931(13) .
W4 O45 1.973(13) .
W4 O1SI 2.325(12) .
W4 Mn4 3.205(3) .
W4 K9 4.06(2) 2_645
W4 K6 4.081(17) .
W5 O5A 1.721(15) .
W5 O45 1.883(13) .
W5 O510 1.885(14) .
W5 O59 1.940(14) .
W5 O15 1.950(13) .
W5 O2SI 2.322(13) .
W5 K4 4.046(14) 3_656
W6 O6A 1.705(14) .
W6 O615 1.872(13) .
W6 O26 1.893(13) .
W6 O36 1.940(13) .
W6 O617 1.962(13) .
W6 O5SI 2.318(12) .
W6 K6 3.816(17) .
W6 K11 4.068(19) .
W7 O7A 1.731(16) .
W7 O18M 1.830(13) .
W7 O27 1.864(14) .
W7 O712 1.921(14) .
W7 O717 1.994(13) .
W7 O25M 2.317(12) .
W7 Mn2 3.200(3) .
W8 O8A 1.703(14) .
W8 O14M 1.857(13) .
W8 O48 1.915(12) .
W8 O816 1.933(14) .
W8 O18 1.972(13) .
W8 O6MN 2.291(12) .
W8 Mn5 3.196(3) .
W8 K6 3.800(17) .
W8 K3 3.878(12) .
W8 K9 3.94(2) 2_645
W9 O9A 1.690(14) .
W9 O911 1.845(13) .
W9 O918 1.887(13) .
W9 O59 1.935(14) .
W9 O19 1.988(15) .
W9 O2SI 2.325(13) .
W10 O10A 1.702(14) .
W10 O11M 1.855(13) .
W10 O110 1.893(14) .
W10 O410 1.936(13) .
W10 O510 2.000(14) .
W10 O1SI 2.318(12) .
W10 Mn4 3.207(3) .
W11 O11A 1.733(16) .
W11 O9MN 1.844(13) .
W11 O118 1.888(14) .
W11 O110 1.908(14) .
W11 O911 2.027(13) .
W11 O10M 2.322(12) .
W11 Mn3 3.197(3) .
W11 K3 3.881(12) 4_566
W12 O12A 1.720(14) .
W12 O19M 1.840(14) .
W12 O123 1.921(14) .
W12 O712 1.942(13) .
W12 O127 1.991(14) .
W12 O25M 2.313(12) .
W12 Mn2 3.211(3) .
W12 K12 3.90(2) .
W12 K7 3.948(18) 2_755
W13 O13A 1.688(15) .
W13 O21M 1.867(13) .
W13 O123 1.879(14) .
W13 O134 1.943(13) .
W13 O313 1.967(13) .
W13 O24M 2.316(12) .
W13 Mn6 3.199(3) .
W13 K7 4.006(18) 2_755
W14 O14A 1.723(15) .
W14 O20M 1.864(14) .
W14 O145 1.912(14) .
W14 O134 1.926(13) .
W14 O314 1.963(14) .
W14 O24M 2.319(12) .
W14 Mn6 3.209(3) .
W14 K10 3.86(2) 3_756
W15 O15A 1.709(15) .
W15 O23M 1.839(14) .
W15 O145 1.896(14) .
W15 O215 1.925(13) .
W15 O615 2.006(13) .
W15 O6SI 2.319(12) .
W15 Mn1 3.211(3) .
W15 K10 3.88(2) 3_756
W15 K6 3.943(17) .
W15 K7 4.019(18) .
W16 O16A 1.708(17) .
W16 O2MN 1.825(14) .
W16 O816 1.917(14) .
W16 O168 1.925(14) .
W16 O116 1.983(13) .
W16 O6MN 2.321(12) .
W16 Mn5 3.196(3) .
W16 K4 3.902(14) 4_565
W16 K12 4.12(2) 1_455
W17 O17A 1.716(15) .
W17 O127 1.868(14) .
W17 O717 1.876(13) .
W17 O617 1.933(13) .
W17 O317 1.972(14) .
W17 O5SI 2.306(12) .
W17 K11 4.033(18) .
W17 K7 4.068(18) 2_755
W18 O18A 1.735(16) .
W18 O5MN 1.851(15) .
W18 O168 1.891(14) .
W18 O118 1.952(14) .
W18 O918 1.957(13) .
W18 O10M 2.316(12) .
W18 Mn3 3.205(3) .
W18 K12 3.89(2) 1_455
W18 K9 3.93(2) .
Mn1 O28M 1.903(13) .
Mn1 O22M 1.912(14) .
Mn1 O23M 1.914(14) .
Mn1 O27M 1.955(12) .
Mn1 O17M 2.157(17) .
Mn1 O6SI 2.268(12) .
Mn1 K5 3.774(15) .
Mn1 K7 4.013(18) .
Mn2 O18M 1.917(13) .
Mn2 O19M 1.925(14) .
Mn2 O26M 1.934(13) .
Mn2 O28M 1.932(13) .
Mn2 O16M 2.157(16) .
Mn2 O25M 2.253(13) .
Mn2 K5 3.820(15) .
Mn2 K12 4.03(2) .
Mn3 O5MN 1.920(15) .
Mn3 O9MN 1.927(13) .
Mn3 O8MN 1.933(14) .
Mn3 O3MN 1.939(13) .
Mn3 O4MN 2.181(15) .
Mn3 O10M 2.251(13) .
Mn3 K1 3.531(8) .
Mn3 K8 3.785(19) .
Mn3 K9 3.94(2) .
Mn4 O8MN 1.904(14) .
Mn4 O12M 1.904(13) .
Mn4 O11M 1.920(14) .
Mn4 O13M 1.948(13) .
Mn4 O1MN 2.184(17) .
Mn4 O1SI 2.261(13) .
Mn4 K1 3.594(7) .
Mn4 K8 3.842(19) .
Mn5 O2MN 1.922(15) .
Mn5 O14M 1.931(13) .
Mn5 O13M 1.942(13) .
Mn5 O3MN 1.946(13) .
Mn5 O7MN 2.160(15) .
Mn5 O6MN 2.240(13) .
Mn5 K1 3.614(8) .
Mn6 O20M 1.908(14) .
Mn6 O27M 1.925(12) .
Mn6 O21M 1.925(14) .
Mn6 O26M 1.947(13) .
Mn6 O15M 2.156(17) .
Mn6 O24M 2.232(12) .
O1MN K1 3.136(18) .
O2MN K4 3.12(2) 4_565
O2A K5 3.15(2) 3_755
O3MN K1 2.875(15) .
O3A K2 2.892(19) .
O4A Na1 2.343(16) 2_645
O4MN K1 3.021(16) .
O5MN K9 2.78(2) .
O5A K4 3.11(2) 3_656
O6A K6 3.13(2) .
O7MN K11 2.68(2) .
O7MN K1 3.198(17) .
O7A K2 3.03(2) 4_565
O8MN K8 2.70(2) .
O8MN K1 2.833(15) .
O8A K6 3.07(2) .
O8A K3 3.181(19) .
O9MN K3 2.918(18) 4_566
O9MN K8 3.14(2) .
O11M K8 3.24(2) .
O11A K4 3.03(2) .
O11A K3 3.41(2) 4_566
O12A Na1 2.349(17) 1_655
O13M K1 2.897(15) .
O14A K2 2.94(2) 3_756
O14A K10 3.05(3) 3_756
O15 K9 3.33(2) 2_645
O15A Na1 2.364(17) 2_645
O15A K10 3.09(2) 3_756
O15M K11 2.71(3) 2_745
O16A K4 3.14(2) 4_565
O17M K7 3.35(2) .
O18 K9 3.01(2) 2_645
O18M K5 3.26(2) .
O18A Na1 2.348(18) .
O19 K12 3.39(3) 1_455
O19M K12 2.77(3) .
O22M K5 3.22(2) .
O22M K5 3.30(2) 3_755
O23M K7 2.87(2) .
O28M K5 2.68(2) .
O45 K9 3.12(2) 2_645
O48 K6 3.12(2) .
O116 K12 3.21(3) 1_455
O118 Na2 2.82(3) .
O127 K7 2.97(2) 2_755
O145 K10 3.07(2) 3_756
O215 K6 2.71(2) .
O313 K7 3.04(2) 2_755
O317 K7 3.27(2) 2_755
O510 K4 3.421(19) 3_656
O617 K11 2.73(2) .
O712 K10 3.12(2) 4_565
O816 K3 2.897(18) .
O918 K12 3.02(3) 1_455
K1 O8W 2.60(3) .
K1 O19W 2.68(4) .
K1 O12W 2.73(3) 2_755
K2 O23W 0.91(3) .
K2 O20W 2.06(4) .
K2 O10W 2.71(3) .
K2 O14A 2.94(2) 3_756
K2 O7A 3.03(2) 4_566
K2 K10 3.04(2) .
K2 Na3 3.97(3) .
K3 O1W 2.72(2) .
K3 O16W 2.79(3) 4_565
K3 O9MN 2.917(18) 4_565
K3 K9 3.01(2) 4_565
K3 O11A 3.41(2) 4_565
K3 W11 3.881(12) 4_565
K3 Na4 4.05(2) 3_655
K3 K8 4.42(2) 4_565
K4 O6W 3.06(3) 3_656
K4 O5A 3.11(2) 3_656
K4 O2MN 3.12(2) 4_566
K4 O16A 3.14(2) 4_566
K4 O21W 3.30(4) 3_756
K4 O510 3.421(19) 3_656
K4 W16 3.902(14) 4_566
K4 W5 4.046(14) 3_656
K5 K5 2.77(3) 3_755
K5 O2W 2.78(3) .
K5 O24W 2.85(4) 3_755
K5 O2A 3.15(2) 3_755
K5 O22M 3.30(2) 3_755
K5 W2 3.831(15) 3_755
K6 O25W 2.65(4) .
K6 O4W 2.96(3) .
K6 Na4 3.55(3) .
K7 O7W 2.67(3) .
K7 O3W 2.79(3) .
K7 O127 2.97(2) 2_745
K7 O313 3.04(2) 2_745
K7 O317 3.27(2) 2_745
K7 W12 3.948(18) 2_745
K7 W13 4.006(18) 2_745
K7 W17 4.068(18) 2_745
K8 O17W 2.77(4) .
K8 O1W 2.80(3) 4_566
K8 O12W 2.89(3) 2_755
K8 O4W 3.18(3) 4_566
K8 O5W 3.25(3) 4_566
K8 O16W 3.28(3) .
K8 K11 4.23(3) 4_566
K9 O25W 2.82(4) 2_655
K9 O18 3.01(2) 2_655
K9 K3 3.01(2) 4_566
K9 O45 3.12(2) 2_655
K9 O15 3.33(2) 2_655
K9 W8 3.94(2) 2_655
K9 W4 4.06(2) 2_655
K9 Na4 4.08(3) 2_655
K9 K6 4.50(3) 2_655
K10 O10W 0.90(3) .
K10 Na3 1.56(3) .
K10 O14W 3.04(4) 4_666
K10 O14A 3.05(3) 3_756
K10 O145 3.07(2) 3_756
K10 O15A 3.09(2) 3_756
K10 O712 3.12(2) 4_566
K10 W14 3.86(2) 3_756
K10 W15 3.88(2) 3_756
K10 Na1 3.91(2) 4_666
K11 O15M 2.71(3) 2_755
K11 O17W 2.93(4) 4_565
K11 O5W 2.97(3) .
K11 O8W 3.15(3) .
K11 K8 4.23(3) 4_565
K12 O918 3.02(3) 1_655
K12 O14W 3.05(4) 1_655
K12 O116 3.21(3) 1_655
K12 O19 3.39(3) 1_655
K12 W18 3.89(2) 1_655
K12 W16 4.12(2) 1_655
K12 Na1 4.41(3) 1_655
Na1 O4A 2.343(16) 2_655
Na1 O12A 2.349(17) 1_455
Na1 O15A 2.364(17) 2_655
Na1 O14W 2.43(3) .
Na1 Na3 3.56(3) 4_465
Na1 K10 3.91(2) 4_465
Na1 K6 4.14(2) 2_655
Na1 K12 4.41(3) 1_455
Na1 K7 4.59(2) 2_655
Na2 O7W 2.40(3) 2_655
Na2 Na4 3.86(3) 2_655
Na2 K7 4.43(3) 2_655
Na3 O14W 2.36(4) 4_666
Na3 O10W 2.47(3) .
Na3 O18W 2.47(3) 3_756
Na3 O22W 2.72(4) .
Na3 Na1 3.56(3) 4_666
Na4 O25W 1.69(4) .
Na4 O7W 2.24(3) .
Na4 Na2 3.86(3) 2_645
Na4 K3 4.05(2) 3_655
Na4 K9 4.08(3) 2_645
O1W K8 2.80(3) 4_565
O4W K8 3.18(3) 4_565
O5W K8 3.25(3) 4_565
O6W K4 3.06(3) 3_656
O7W Na2 2.40(3) 2_645
O9W O11W 1.11(3) 3_756
O11W O9W 1.11(3) 3_756
O12W K1 2.73(3) 2_745
O12W K8 2.89(3) 2_745
O14W Na3 2.36(4) 4_465
O14W K10 3.04(4) 4_465
O14W K12 3.05(4) 1_455
O16W K3 2.79(3) 4_566
O17W K11 2.93(4) 4_566
O18W Na3 2.47(3) 3_756
O21W K4 3.30(4) 3_756
O24W K5 2.86(4) 3_755
O25W K9 2.82(4) 2_645
